data_4123881
loop_
_publ_author_name
'Schreiber, Roy E.'
'Cohen, Hagai'
'Leitus, Gregory'
'Wolf, Sharon G.'
'Zhou, Ang'
'Que, Jr, Lawrence'
'Neumann, Ronny'

_publ_section_title
;
 Reactivity and O2 Formation by Mn(IV)- and Mn(V)-Hydroxo Species
 Stabilized within a Polyfluoroxometalate Framework.
;
_journal_issue 27
_journal_name_full 'Journal of the American Chemical Society'
_journal_page_first 8738
_journal_page_last 8748
_journal_paper_doi 10.1021/jacs.5b03456
_journal_volume 137
_journal_year 2015
_chemical_formula_moiety 'F12 Mn2 O110 W34, 40(O), 18(K), 2(Na)'
_chemical_formula_sum 'F12 K18 Mn2 Na2 O150 W34'
_chemical_formula_weight 9738.56
_space_group_crystal_system monoclinic
_space_group_IT_number 15
_space_group_name_Hall '-C 2yc'
_space_group_name_H-M_alt 'C 1 2/c 1'
_symmetry_space_group_name_Hall '-C 2yc'
_symmetry_space_group_name_H-M 'C 1 2/c 1'
_audit_creation_method SHELXL-2014/7
_cell_angle_alpha 90
_cell_angle_beta 101.13(3)
_cell_angle_gamma 90
_cell_formula_units_Z 4
_cell_length_a 43.248(9)
_cell_length_b 12.198(2)
_cell_length_c 29.370(6)
_cell_measurement_reflns_used 85127
_cell_measurement_temperature 100(2)
_cell_measurement_theta_max 26.5
_cell_measurement_theta_min 2.0
_cell_volume 15202(5)
_computing_cell_refinement 'Bruker Apex2'
_computing_data_collection 'Bruker Apex2'
_computing_data_reduction 'Bruker Apex2'
_computing_structure_refinement 'SHELXL-2014/7 (Sheldrick, 2014)'
_computing_structure_solution SHELEXT
_diffrn_ambient_temperature 100(2)
_diffrn_measured_fraction_theta_full 0.996
_diffrn_measured_fraction_theta_max 0.996
_diffrn_measurement_device_type 'Bruker KappaApexII CCD'
_diffrn_measurement_method 'phi and omega scans'
_diffrn_radiation_type MoK\a
_diffrn_radiation_wavelength 0.71073
_diffrn_reflns_av_R_equivalents 0.0655
_diffrn_reflns_av_unetI/netI 0.0434
_diffrn_reflns_laue_measured_fraction_full 0.996
_diffrn_reflns_laue_measured_fraction_max 0.996
_diffrn_reflns_limit_h_max 52
_diffrn_reflns_limit_h_min -52
_diffrn_reflns_limit_k_max 14
_diffrn_reflns_limit_k_min -13
_diffrn_reflns_limit_l_max 35
_diffrn_reflns_limit_l_min -35
_diffrn_reflns_number 85127
_diffrn_reflns_point_group_measured_fraction_full 0.996
_diffrn_reflns_point_group_measured_fraction_max 0.996
_diffrn_reflns_theta_full 25.242
_diffrn_reflns_theta_max 25.350
_diffrn_reflns_theta_min 2.669
_exptl_absorpt_coefficient_mu 26.394
_exptl_absorpt_correction_T_max 0.192
_exptl_absorpt_correction_T_min 0.091
_exptl_absorpt_correction_type multi-scan
_exptl_absorpt_process_details 'Bruker Apex2'
_exptl_crystal_colour orange
_exptl_crystal_density_diffrn 4.255
_exptl_crystal_description prism
_exptl_crystal_F_000 16952
_exptl_crystal_size_max 0.170
_exptl_crystal_size_mid 0.160
_exptl_crystal_size_min 0.090
_refine_diff_density_max 5.671
_refine_diff_density_min -3.146
_refine_diff_density_rms 0.472
_refine_ls_extinction_method none
_refine_ls_goodness_of_fit_ref 1.093
_refine_ls_hydrogen_treatment undef
_refine_ls_matrix_type full
_refine_ls_number_parameters 1001
_refine_ls_number_reflns 13868
_refine_ls_number_restraints 108
_refine_ls_restrained_S_all 1.093
_refine_ls_R_factor_all 0.0861
_refine_ls_R_factor_gt 0.0572
_refine_ls_shift/su_max 0.001
_refine_ls_shift/su_mean 0.000
_refine_ls_structure_factor_coef Fsqd
_refine_ls_weighting_details 'w=1/[\s^2^(Fo^2^)+(0.0495P)^2^+3170.8193P] where P=(Fo^2^+2Fc^2^)/3'
_refine_ls_weighting_scheme calc
_refine_ls_wR_factor_gt 0.1347
_refine_ls_wR_factor_ref 0.1555
_reflns_Friedel_coverage 0.000
_reflns_number_gt 10224
_reflns_number_total 13868
_reflns_threshold_expression 'I > 2\s(I)'
_cod_data_source_file ja5b03456_si_005.cif
_cod_data_source_block n554
_cod_depositor_comments 'Adding full bibliography for 4123881--4123884.cif.'
_cod_database_code 4123881
_shelx_shelxl_version_number 2014/7
_shelx_space_group_comment
;
The symmetry employed for this shelxl refinement is uniquely defined
by the following loop, which should always be used as a source of
symmetry information in preference to the above space-group names.
They are only intended as comments.
;
_shelx_estimated_absorpt_t_min 0.094
_shelx_estimated_absorpt_t_max 0.200

loop_
_space_group_symop_operation_xyz
'x, y, z'
'-x, y, -z+1/2'
'x+1/2, y+1/2, z'
'-x+1/2, y+1/2, -z+1/2'
'-x, -y, -z'
'x, -y, z-1/2'
'-x+1/2, -y+1/2, -z'
'x+1/2, -y+1/2, z-1/2'

loop_
_atom_site_label
_atom_site_type_symbol
_atom_site_fract_x
_atom_site_fract_y
_atom_site_fract_z
_atom_site_U_iso_or_equiv
_atom_site_adp_type
_atom_site_occupancy
_atom_site_site_symmetry_order
_atom_site_calc_flag
_atom_site_refinement_flags_posn
_atom_site_refinement_flags_adp
_atom_site_refinement_flags_occupancy
_atom_site_disorder_assembly
_atom_site_disorder_group
W1 W 0.46235(2) 0.21931(8) 0.93831(3) 0.0191(2) Uani 1 1 d . . . . .
W2 W 0.61048(2) 0.22210(8) 0.53846(3) 0.0198(2) Uani 1 1 d . . . . .
W3 W 0.57553(2) -0.01522(7) 0.55070(3) 0.0191(2) Uani 1 1 d . . . . .
W4 W 0.62168(2) 0.22286(8) 0.89539(3) 0.0211(2) Uani 1 1 d . . . . .
W5 W 0.69522(2) 0.23350(9) 0.87574(3) 0.0245(2) Uani 1 1 d . . . . .
W6 W 0.33834(2) -0.00736(8) 0.61439(3) 0.0227(2) Uani 1 1 d . . . . .
W7 W 0.56213(2) 0.39629(7) 0.66426(3) 0.0189(2) Uani 1 1 d . . . . .
W8 W 0.63502(2) 0.40247(7) 0.64144(3) 0.0196(2) Uani 1 1 d . . . . .
W9 W 0.67787(2) 0.14333(8) 0.63205(3) 0.0191(2) Uani 1 1 d . . . . .
W10 W 0.64272(2) -0.09488(7) 0.64263(3) 0.0188(2) Uani 1 1 d . . . . .
W11 W 0.43922(2) -0.10285(7) 0.83375(3) 0.0180(2) Uani 1 1 d . . . . .
W12 W 0.59478(2) 0.39777(8) 0.79311(3) 0.0202(2) Uani 1 1 d . . . . .
W13 W 0.66781(2) 0.40501(8) 0.77031(3) 0.0200(2) Uani 1 1 d . . . . .
W14 W 0.71102(2) 0.14479(8) 0.76103(3) 0.0193(2) Uani 1 1 d . . . . .
W15 W 0.67535(2) -0.09366(8) 0.77063(3) 0.0189(2) Uani 1 1 d . . . . .
W16 W 0.40618(2) -0.10043(8) 0.70498(3) 0.0190(2) Uani 1 1 d . . . . .
W17 W 0.47638(14) 0.1249(3) 0.8230(2) 0.0096(7) Uani 0.533(4) 1 d . . P A 1
Mn18 Mn 0.5564(7) 0.1461(16) 0.8028(10) 0.0090(8) Uani 0.533(4) 1 d . . P A 1
Mn17 Mn 0.4762(7) 0.1465(16) 0.8240(10) 0.0096(7) Uani 0.467(4) 1 d . . P A 2
W18 W 0.55557(18) 0.1250(3) 0.8023(3) 0.0090(8) Uani 0.467(4) 1 d . . P A 2
Na1 Na 0.38347(18) 0.1453(6) 0.7818(3) 0.0142(16) Uani 1 1 d . . . . .
F1 F 0.4276(3) 0.0697(10) 0.8233(4) 0.019(3) Uani 1 1 d . . . . .
F2 F 0.3633(3) 0.0806(10) 0.8408(4) 0.020(3) Uani 1 1 d . . . . .
F3 F 0.6025(3) 0.2834(9) 0.6665(4) 0.021(3) Uani 1 1 d . . . . .
F4 F 0.6631(2) 0.0804(10) 0.7593(4) 0.016(2) Uani 1 1 d . . . . .
F5 F 0.6285(3) 0.2861(10) 0.7686(4) 0.019(3) Uani 1 1 d . . . . .
F6 F 0.5980(3) 0.0719(10) 0.7780(4) 0.017(3) Uani 1 1 d . . . . .
O1 O 0.4961(4) 0.2673(13) 0.9736(5) 0.027(4) Uani 1 1 d . . . . .
O2 O 0.6262(4) 0.2740(15) 0.4931(5) 0.033(4) Uani 1 1 d . . . . .
O3 O 0.5673(3) -0.1246(13) 0.5129(5) 0.023(3) Uani 1 1 d . . . . .
O4 O 0.6092(4) 0.2724(15) 0.9441(6) 0.034(4) Uani 1 1 d . . . . .
O5 O 0.7295(4) 0.2881(16) 0.9072(6) 0.039(5) Uani 1 1 d . . . . .
O6 O 0.3277(4) -0.1131(15) 0.5753(6) 0.035(4) Uani 1 1 d . . . . .
O7 O 0.5347(4) 0.4987(15) 0.6577(6) 0.034(4) Uani 1 1 d . . . . .
O8 O 0.6558(4) 0.5070(13) 0.6231(5) 0.026(4) Uani 1 1 d . . . . .
O9 O 0.7108(3) 0.1721(16) 0.6090(5) 0.030(4) Uani 1 1 d . . . . .
O10 O 0.6529(4) -0.2233(13) 0.6259(5) 0.030(4) Uani 1 1 d . . . . .
O11 O 0.4520(4) -0.2379(14) 0.8431(5) 0.029(4) Uani 1 1 d . . . . .
O12 O 0.5741(4) 0.5052(15) 0.8124(6) 0.034(4) Uani 1 1 d . . . . .
O13 O 0.6945(4) 0.5086(14) 0.7744(6) 0.030(4) Uani 1 1 d . . . . .
O14 O 0.7499(4) 0.1745(14) 0.7610(5) 0.025(4) Uani 1 1 d . U . . .
O15 O 0.6912(4) -0.2238(12) 0.7796(5) 0.023(3) Uani 1 1 d . U . . .
O16 O 0.4124(4) -0.2365(12) 0.6893(6) 0.030(4) Uani 1 1 d . . . . .
O17 O 0.5201(4) 0.1529(14) 0.8303(5) 0.026(4) Uani 1 1 d . . . . .
O18 O 0.4151(3) 0.1441(12) 0.9102(5) 0.018(3) Uani 1 1 d . . . . .
O19 O 0.6493(3) 0.1487(12) 0.8453(5) 0.018(3) Uani 1 1 d . . . . .
O20 O 0.4324(4) 0.2687(13) 0.9789(5) 0.027(4) Uani 1 1 d . . . . .
O21 O 0.5995(4) 0.0795(12) 0.5162(6) 0.028(4) Uani 1 1 d . . . . .
O22 O 0.5398(4) 0.0755(12) 0.5303(5) 0.021(3) Uani 1 1 d . . . . .
O23 O 0.6394(4) 0.0817(13) 0.9214(5) 0.026(4) Uani 1 1 d . . . . .
O24 O 0.3023(4) 0.0882(13) 0.5995(6) 0.029(4) Uani 1 1 d . U . . .
O25 O 0.6667(4) 0.2764(13) 0.9126(6) 0.028(4) Uani 1 1 d . . . . .
O26 O 0.4786(4) 0.1490(12) 0.8937(5) 0.023(3) Uani 1 1 d . . . . .
O27 O 0.4495(3) 0.3406(12) 0.8996(5) 0.020(3) Uani 1 1 d . . . . .
O28 O 0.6184(3) 0.3427(12) 0.5820(4) 0.016(3) Uani 1 1 d . . . . .
O29 O 0.6476(3) 0.1574(13) 0.5756(5) 0.020(3) Uani 1 1 d . . . . .
O30 O 0.6161(3) -0.0595(12) 0.5850(5) 0.018(3) Uani 1 1 d . . . . .
O31 O 0.4416(3) -0.0666(12) 0.8990(5) 0.019(3) Uani 1 1 d . . . . .
O32 O 0.5407(3) 0.2779(13) 0.6827(5) 0.024(4) Uani 1 1 d . . . . .
O33 O 0.5963(4) 0.4765(13) 0.6426(6) 0.028(4) Uani 1 1 d . . . . .
O34 O 0.6631(4) 0.2809(13) 0.6484(5) 0.025(4) Uani 1 1 d . . . . .
O35 O 0.6759(4) -0.0127(15) 0.6226(5) 0.032(4) Uani 1 1 d . . . . .
O36 O 0.6059(3) -0.1184(13) 0.6654(5) 0.022(3) Uani 1 1 d . . . . .
O37 O 0.4784(3) -0.0355(15) 0.8349(5) 0.028(4) Uani 1 1 d . . . . .
O38 O 0.5870(4) 0.1541(14) 0.8655(5) 0.026(4) Uani 1 1 d . . . . .
O39 O 0.6151(4) 0.3433(13) 0.8541(5) 0.024(4) Uani 1 1 d . . . . .
O40 O 0.6815(4) 0.3471(14) 0.8318(5) 0.027(4) Uani 1 1 d . . . . .
O41 O 0.7109(3) 0.1644(12) 0.8249(5) 0.018(3) Uani 1 1 d . U . . .
O42 O 0.6801(3) -0.0539(14) 0.8345(5) 0.023(3) Uani 1 1 d . . . . .
O43 O 0.3770(4) -0.0615(12) 0.6490(5) 0.021(3) Uani 1 1 d . . . . .
O44 O 0.5674(4) 0.2823(14) 0.7883(5) 0.025(4) Uani 1 1 d . . . . .
O45 O 0.6343(4) 0.4765(14) 0.7901(5) 0.031(4) Uani 1 1 d . . . . .
O46 O 0.6902(3) 0.2849(11) 0.7521(5) 0.018(3) Uani 1 1 d . . . . .
O47 O 0.7145(3) -0.0113(14) 0.7687(5) 0.024(4) Uani 1 1 d . . . . .
O48 O 0.6326(3) -0.1149(13) 0.7695(5) 0.021(3) Uani 1 1 d . . . . .
O49 O 0.4400(4) -0.0357(15) 0.6848(5) 0.028(4) Uani 1 1 d . . . . .
O50 O 0.5328(4) 0.1094(14) 0.7410(5) 0.026(4) Uani 1 1 d . . . . .
O51 O 0.5819(3) 0.4260(12) 0.7272(5) 0.017(3) Uani 1 1 d . . . . .
O52 O 0.6493(4) 0.4255(13) 0.7074(5) 0.023(3) Uani 1 1 d . . . . .
O53 O 0.6992(3) 0.1253(11) 0.6940(5) 0.013(3) Uani 1 1 d . U . . .
O54 O 0.6671(3) -0.0981(12) 0.7045(5) 0.019(3) Uani 1 1 d . . . . .
O55 O 0.4284(4) -0.1117(12) 0.7683(5) 0.021(3) Uani 1 1 d . . . . .
O61 O 0.5000 -0.141(3) 0.7500 0.048(7) Uani 1 2 d S T P . .
O62 O 0.3044(5) -0.187(2) 0.4882(5) 0.050(5) Uani 1 1 d . U . . .
O63 O 0.5171(6) 0.625(2) 0.8202(10) 0.079(8) Uani 1 1 d . . . . .
O64 O 0.5897(7) 0.668(2) 0.5966(10) 0.087(9) Uani 1 1 d . U . . .
O65 O 0.6601(6) -0.067(3) 0.5177(7) 0.078(9) Uani 1 1 d . . . . .
O66 O 0.6209(5) -0.3382(14) 0.7161(7) 0.046(5) Uani 1 1 d . . . . .
O67 O 0.7172(8) 0.428(3) 0.5927(11) 0.100(10) Uani 1 1 d . U . . .
O68 O 0.7211(6) 0.646(2) 0.6277(8) 0.068(7) Uani 1 1 d . . . . .
O69 O 0.7386(5) -0.084(2) 0.6748(7) 0.060(6) Uani 1 1 d . . . . .
O70 O 0.5000 0.391(3) 0.7500 0.093(14) Uani 1 2 d S T P . .
O71 O 0.5110(5) 0.938(2) 0.9363(7) 0.063(7) Uani 1 1 d . . . . .
O72 O 0.5322(6) -0.382(3) 0.3765(13) 0.104(11) Uani 1 1 d . . . . .
O73 O 0.4974(7) 0.499(3) 1.0613(11) 0.099(10) Uani 1 1 d . U . . .
O74 O 0.5862(9) 0.512(3) 0.9173(11) 0.112(11) Uani 1 1 d . U . . .
O75 O 0.5799(6) 0.933(2) 0.9185(8) 0.065(6) Uani 1 1 d . U . . .
O76 O 0.5417(8) 0.684(3) 0.9300(12) 0.107(11) Uani 1 1 d . U . . .
O77 O 0.3435(10) -0.340(3) 0.6599(13) 0.125(12) Uani 1 1 d . U . . .
O78 O 0.2719(12) -0.216(4) 0.5994(18) 0.176(19) Uani 1 1 d . U . . .
O79 O 0.6611(12) 0.518(4) 1.0223(16) 0.172(18) Uani 1 1 d . U . . .
O80 O 0.7286(6) 0.397(3) 0.6862(8) 0.092(9) Uani 1 1 d . U . . .
O81 O 0.8030(11) 0.194(4) 0.9900(15) 0.061(12) Uani 0.5 1 d . U P . .
O82 O 0.7580(12) 0.416(5) 1.0113(18) 0.081(15) Uani 0.5 1 d . U P . .
K1 K 0.68593(12) 0.6442(4) 0.69640(17) 0.0264(11) Uani 1 1 d . . . . .
K2 K 0.52902(15) 0.8317(5) 0.8639(2) 0.0437(15) Uani 1 1 d . . . . .
K3 K 0.54434(14) -0.1818(8) 0.4257(2) 0.058(2) Uani 1 1 d . . . . .
K4 K 0.76462(16) 0.1450(6) 0.6707(2) 0.0508(17) Uani 1 1 d . . . . .
K5 K 0.5477(3) 0.6473(7) 0.7379(3) 0.082(3) Uani 1 1 d . . . . .
K6 K 0.5287(2) 0.2832(7) 1.0625(3) 0.077(3) Uani 1 1 d . . . . .
K7 K 0.7890(2) 0.3530(11) 0.9219(3) 0.097(4) Uani 1 1 d . . . . .
K8 K 0.3819(3) -0.2834(10) 0.6002(3) 0.105(4) Uani 1 1 d . . . . .
K9 K 0.6259(3) 0.2823(10) 1.0377(3) 0.115(5) Uani 1 1 d . . . . .

loop_
_atom_site_aniso_label
_atom_site_aniso_U_11
_atom_site_aniso_U_22
_atom_site_aniso_U_33
_atom_site_aniso_U_23
_atom_site_aniso_U_13
_atom_site_aniso_U_12
W1 0.0168(4) 0.0239(5) 0.0148(4) -0.0024(4) -0.0014(3) -0.0025(4)
W2 0.0184(4) 0.0257(5) 0.0141(4) 0.0033(4) 0.0002(3) -0.0012(4)
W3 0.0200(5) 0.0205(5) 0.0149(4) -0.0012(4) -0.0016(3) 0.0001(4)
W4 0.0172(5) 0.0300(5) 0.0150(4) -0.0027(4) 0.0007(3) -0.0049(4)
W5 0.0158(5) 0.0404(6) 0.0155(4) -0.0014(4) -0.0014(3) -0.0092(4)
W6 0.0193(5) 0.0312(5) 0.0155(4) -0.0029(4) -0.0022(3) -0.0002(4)
W7 0.0195(5) 0.0172(4) 0.0191(4) 0.0014(4) 0.0012(3) 0.0012(4)
W8 0.0197(5) 0.0196(5) 0.0187(4) 0.0019(4) 0.0020(3) -0.0047(4)
W9 0.0122(4) 0.0302(5) 0.0144(4) 0.0015(4) 0.0012(3) 0.0003(4)
W10 0.0174(4) 0.0206(5) 0.0171(4) -0.0019(4) -0.0002(3) 0.0036(4)
W11 0.0176(4) 0.0175(4) 0.0172(4) 0.0006(3) -0.0008(3) 0.0017(4)
W12 0.0200(5) 0.0185(5) 0.0211(5) -0.0021(4) 0.0015(4) -0.0028(4)
W13 0.0194(4) 0.0209(5) 0.0191(4) -0.0027(4) 0.0024(3) -0.0093(4)
W14 0.0098(4) 0.0315(5) 0.0157(4) 0.0015(4) 0.0000(3) -0.0022(4)
W15 0.0153(4) 0.0217(5) 0.0185(4) 0.0008(4) 0.0002(3) 0.0038(4)
W16 0.0169(4) 0.0203(5) 0.0181(4) -0.0025(4) -0.0007(3) 0.0021(4)
W17 0.0080(7) 0.0075(18) 0.0122(7) -0.0019(14) -0.0007(5) 0.0013(14)
Mn18 0.0079(8) 0.006(2) 0.0128(7) -0.0003(17) 0.0010(6) -0.0029(17)
Mn17 0.0080(7) 0.0075(18) 0.0122(7) -0.0019(14) -0.0007(5) 0.0013(14)
W18 0.0079(8) 0.006(2) 0.0128(7) -0.0003(17) 0.0010(6) -0.0029(17)
Na1 0.017(4) 0.015(4) 0.011(4) 0.000(3) 0.003(3) -0.001(3)
F1 0.014(6) 0.025(7) 0.016(6) -0.003(5) -0.004(5) 0.004(5)
F2 0.016(6) 0.023(7) 0.019(6) 0.000(5) -0.006(5) 0.008(5)
F3 0.032(7) 0.010(6) 0.018(6) -0.002(5) -0.001(5) -0.008(5)
F4 0.007(5) 0.024(7) 0.015(6) 0.007(5) -0.002(4) 0.002(5)
F5 0.020(6) 0.019(6) 0.018(6) 0.002(5) 0.003(5) -0.006(5)
F6 0.012(6) 0.024(7) 0.013(6) -0.003(5) -0.002(5) 0.000(5)
O1 0.021(8) 0.028(9) 0.029(9) -0.012(7) -0.003(7) -0.004(7)
O2 0.035(10) 0.041(11) 0.022(8) 0.013(8) 0.005(7) 0.001(8)
O3 0.017(8) 0.030(9) 0.018(8) -0.004(7) -0.006(6) 0.005(7)
O4 0.034(10) 0.040(11) 0.029(9) -0.001(8) 0.008(8) -0.007(8)
O5 0.041(11) 0.046(12) 0.026(9) -0.011(8) -0.003(8) -0.016(9)
O6 0.035(10) 0.043(11) 0.025(9) -0.010(8) 0.004(8) 0.002(8)
O7 0.019(9) 0.050(12) 0.032(9) 0.004(8) 0.000(7) -0.002(8)
O8 0.025(9) 0.030(9) 0.025(8) -0.001(7) 0.007(7) -0.010(7)
O9 0.009(8) 0.067(13) 0.016(8) -0.001(8) 0.007(6) -0.010(8)
O10 0.045(11) 0.024(9) 0.021(8) -0.011(7) 0.006(7) 0.018(8)
O11 0.037(10) 0.030(9) 0.022(8) 0.008(7) 0.006(7) 0.021(8)
O12 0.032(10) 0.041(11) 0.027(9) -0.009(8) 0.001(8) 0.003(8)
O13 0.024(9) 0.037(10) 0.029(9) 0.006(8) 0.005(7) -0.014(8)
O14 0.018(5) 0.032(5) 0.025(5) 0.003(4) 0.003(4) 0.002(4)
O15 0.023(5) 0.020(5) 0.023(5) 0.003(4) -0.003(4) 0.009(4)
O16 0.042(10) 0.012(8) 0.034(9) -0.015(7) 0.003(8) 0.004(7)
O17 0.025(9) 0.038(10) 0.016(8) 0.000(7) 0.002(7) 0.001(7)
O18 0.007(7) 0.027(8) 0.016(7) -0.002(6) -0.004(6) -0.003(6)
O19 0.008(7) 0.027(8) 0.018(7) -0.009(6) -0.002(6) -0.003(6)
O20 0.025(9) 0.028(9) 0.027(9) -0.005(7) 0.006(7) 0.003(7)
O21 0.032(9) 0.015(8) 0.042(10) 0.017(7) 0.022(8) 0.013(7)
O22 0.021(8) 0.016(8) 0.028(8) 0.003(7) 0.009(7) 0.005(6)
O23 0.029(9) 0.026(9) 0.025(8) 0.010(7) 0.013(7) 0.004(7)
O24 0.019(5) 0.027(5) 0.039(5) 0.000(4) 0.002(4) 0.001(4)
O25 0.020(8) 0.026(9) 0.036(9) -0.002(7) 0.002(7) -0.009(7)
O26 0.022(8) 0.016(8) 0.032(9) -0.004(7) 0.007(7) -0.001(7)
O27 0.018(8) 0.024(8) 0.019(8) -0.005(7) 0.006(6) -0.005(6)
O28 0.014(7) 0.025(8) 0.007(6) 0.010(6) 0.000(5) -0.001(6)
O29 0.013(7) 0.032(9) 0.013(7) 0.002(6) -0.002(6) -0.006(7)
O30 0.025(8) 0.015(7) 0.011(7) 0.005(6) -0.006(6) -0.002(6)
O31 0.019(8) 0.025(8) 0.014(7) -0.007(6) 0.003(6) 0.002(6)
O32 0.014(8) 0.035(10) 0.020(8) -0.001(7) -0.003(6) -0.008(7)
O33 0.027(9) 0.018(8) 0.039(10) 0.004(7) 0.003(7) -0.007(7)
O34 0.020(8) 0.023(9) 0.029(9) -0.004(7) -0.005(7) -0.003(7)
O35 0.027(9) 0.047(11) 0.022(8) -0.007(8) 0.006(7) -0.005(8)
O36 0.007(7) 0.035(9) 0.023(8) -0.006(7) 0.002(6) -0.006(6)
O37 0.010(7) 0.051(11) 0.021(8) 0.002(8) 0.000(6) 0.006(7)
O38 0.017(8) 0.033(9) 0.028(9) -0.004(7) 0.002(7) 0.001(7)
O39 0.019(8) 0.025(9) 0.024(8) -0.008(7) -0.005(6) -0.013(7)
O40 0.030(9) 0.033(9) 0.015(8) -0.008(7) 0.002(7) -0.014(8)
O41 0.009(6) 0.030(7) 0.014(6) 0.004(5) 0.000(5) 0.002(5)
O42 0.020(8) 0.040(10) 0.007(7) 0.003(7) 0.001(6) 0.009(7)
O43 0.026(8) 0.017(8) 0.015(7) -0.004(6) -0.005(6) -0.002(6)
O44 0.019(8) 0.045(10) 0.010(7) 0.001(7) 0.000(6) -0.007(7)
O45 0.044(11) 0.034(10) 0.015(8) -0.004(7) 0.005(7) -0.012(8)
O46 0.022(8) 0.011(7) 0.020(8) 0.004(6) 0.000(6) 0.003(6)
O47 0.016(8) 0.033(9) 0.022(8) 0.005(7) -0.003(6) 0.002(7)
O48 0.019(8) 0.029(9) 0.010(7) 0.006(6) -0.008(6) -0.003(7)
O49 0.019(8) 0.049(11) 0.017(8) -0.012(8) 0.006(6) 0.000(8)
O50 0.018(8) 0.030(9) 0.033(9) -0.010(7) 0.012(7) 0.001(7)
O51 0.022(8) 0.014(7) 0.017(7) 0.002(6) 0.007(6) 0.001(6)
O52 0.019(8) 0.030(9) 0.019(8) 0.005(7) -0.001(6) -0.010(7)
O53 0.007(6) 0.015(6) 0.016(6) 0.002(5) -0.003(5) -0.006(5)
O54 0.011(7) 0.023(8) 0.020(8) 0.001(6) -0.005(6) 0.010(6)
O55 0.022(8) 0.015(8) 0.022(8) 0.000(6) -0.006(6) 0.001(6)
O61 0.037(16) 0.06(2) 0.043(16) 0.000 0.006(13) 0.000
O62 0.048(11) 0.096(14) 0.006(7) -0.010(8) 0.006(7) -0.016(10)
O63 0.076(18) 0.042(14) 0.11(2) -0.002(14) -0.004(16) 0.000(13)
O64 0.082(11) 0.084(12) 0.099(12) 0.013(9) 0.023(9) 0.004(9)
O65 0.064(16) 0.15(3) 0.020(10) 0.005(13) 0.000(10) 0.057(16)
O66 0.073(15) 0.015(9) 0.047(12) 0.006(8) 0.006(11) 0.013(9)
O67 0.124(18) 0.089(16) 0.091(16) 0.007(13) 0.028(14) 0.025(14)
O68 0.070(17) 0.088(19) 0.044(13) 0.023(13) 0.004(12) -0.003(14)
O69 0.047(13) 0.079(17) 0.048(12) -0.004(12) -0.009(10) 0.034(12)
O70 0.07(3) 0.08(3) 0.14(4) 0.000 0.05(3) 0.000
O71 0.052(14) 0.11(2) 0.025(10) -0.003(12) -0.002(9) 0.029(13)
O72 0.054(17) 0.09(2) 0.18(3) -0.01(2) 0.04(2) 0.012(15)
O73 0.091(16) 0.095(16) 0.096(16) 0.005(14) -0.019(13) -0.009(14)
O74 0.15(2) 0.099(17) 0.081(15) -0.021(14) 0.012(15) 0.012(15)
O75 0.064(10) 0.085(10) 0.048(9) 0.005(8) 0.010(8) -0.027(8)
O76 0.117(14) 0.098(13) 0.105(13) 0.002(9) 0.017(9) 0.005(9)
O77 0.14(2) 0.115(19) 0.130(19) 0.026(15) 0.057(16) 0.005(16)
O78 0.16(2) 0.18(2) 0.20(2) 0.016(18) 0.049(18) -0.023(18)
O79 0.19(2) 0.17(2) 0.15(2) -0.015(18) 0.031(18) 0.042(18)
O80 0.072(14) 0.141(18) 0.054(12) 0.020(12) -0.009(11) -0.072(13)
O81 0.066(15) 0.064(15) 0.052(14) -0.002(9) 0.010(10) -0.003(10)
O82 0.07(2) 0.09(2) 0.07(2) 0.012(17) -0.017(16) -0.014(17)
K1 0.026(3) 0.024(3) 0.026(3) 0.000(2) -0.002(2) -0.003(2)
K2 0.041(4) 0.041(4) 0.049(4) -0.001(3) 0.008(3) 0.001(3)
K3 0.020(3) 0.132(7) 0.021(3) -0.004(4) 0.000(2) -0.007(4)
K4 0.039(4) 0.060(4) 0.045(4) -0.001(3) -0.014(3) -0.002(3)
K5 0.139(9) 0.046(5) 0.054(5) 0.002(4) 0.001(5) 0.001(5)
K6 0.101(7) 0.060(5) 0.055(5) 0.003(4) -0.019(5) 0.005(5)
K7 0.058(5) 0.165(11) 0.060(5) 0.022(6) -0.005(4) -0.058(6)
K8 0.138(10) 0.117(9) 0.059(6) -0.019(6) 0.017(6) -0.029(8)
K9 0.175(12) 0.125(10) 0.039(5) 0.008(5) 0.010(6) 0.058(9)

loop_
_atom_type_symbol
_atom_type_description
_atom_type_scat_dispersion_real
_atom_type_scat_dispersion_imag
_atom_type_scat_source
O O 0.0106 0.0060 'International Tables Vol C Tables 4.2.6.8 and 6.1.1.4'
F F 0.0171 0.0103 'International Tables Vol C Tables 4.2.6.8 and 6.1.1.4'
Na Na 0.0362 0.0249 'International Tables Vol C Tables 4.2.6.8 and 6.1.1.4'
K K 0.2009 0.2494 'International Tables Vol C Tables 4.2.6.8 and 6.1.1.4'
Mn Mn 0.3368 0.7283 'International Tables Vol C Tables 4.2.6.8 and 6.1.1.4'
W W -0.8490 6.8722 'International Tables Vol C Tables 4.2.6.8 and 6.1.1.4'

loop_
_geom_angle_atom_site_label_1
_geom_angle_atom_site_label_2
_geom_angle_atom_site_label_3
_geom_angle
_geom_angle_site_symmetry_1
_geom_angle_site_symmetry_3
O1 W1 O26 101.2(7) . .
O1 W1 O27 102.3(7) . .
O26 W1 O27 92.6(7) . .
O1 W1 O22 97.5(7) . 2_656
O26 W1 O22 88.7(6) . 2_656
O27 W1 O22 159.5(6) . 2_656
O1 W1 O20 96.3(7) . .
O26 W1 O20 161.8(7) . .
O27 W1 O20 88.5(6) . .
O22 W1 O20 84.1(6) 2_656 .
O1 W1 O18 164.9(7) . .
O26 W1 O18 89.6(6) . .
O27 W1 O18 87.6(6) . .
O22 W1 O18 72.0(6) 2_656 .
O20 W1 O18 72.3(6) . .
O1 W1 K3 51.6(5) . 6_556
O26 W1 K3 49.6(5) . 6_556
O27 W1 K3 102.4(5) . 6_556
O22 W1 K3 93.9(5) 2_656 6_556
O20 W1 K3 147.5(5) . 6_556
O18 W1 K3 137.8(4) . 6_556
O2 W2 O21 100.4(8) . .
O2 W2 O20 101.0(7) . 2_656
O21 W2 O20 90.9(7) . 2_656
O2 W2 O29 100.2(7) . .
O21 W2 O29 86.9(7) . .
O20 W2 O29 158.7(6) 2_656 .
O2 W2 O28 100.7(7) . .
O21 W2 O28 158.5(6) . .
O20 W2 O28 89.3(6) 2_656 .
O29 W2 O28 85.2(6) . .
O2 W2 O18 172.0(7) . 2_656
O21 W2 O18 73.7(6) . 2_656
O20 W2 O18 74.1(6) 2_656 2_656
O29 W2 O18 85.0(5) . 2_656
O28 W2 O18 85.7(5) . 2_656
O3 W3 O31 100.6(7) . 2_656
O3 W3 O22 101.2(7) . .
O31 W3 O22 91.2(6) 2_656 .
O3 W3 O30 99.9(6) . .
O31 W3 O30 87.4(6) 2_656 .
O22 W3 O30 158.8(6) . .
O3 W3 O21 100.7(7) . .
O31 W3 O21 158.3(7) 2_656 .
O22 W3 O21 88.4(6) . .
O30 W3 O21 85.2(6) . .
O3 W3 O18 170.9(6) . 2_656
O31 W3 O18 86.9(6) 2_656 2_656
O22 W3 O18 73.4(6) . 2_656
O30 W3 O18 85.4(5) . 2_656
O21 W3 O18 72.2(6) . 2_656
O3 W3 K6 50.5(5) . 6
O31 W3 K6 50.3(5) 2_656 6
O22 W3 K6 96.4(5) . 6
O30 W3 K6 98.9(4) . 6
O21 W3 K6 151.2(5) . 6
O18 W3 K6 136.3(4) 2_656 6
O3 W3 K9 49.8(5) . 6
O31 W3 K9 96.2(5) 2_656 6
O22 W3 K9 150.8(5) . 6
O30 W3 K9 50.1(5) . 6
O21 W3 K9 94.6(5) . 6
O18 W3 K9 135.0(4) 2_656 6
K6 W3 K9 68.0(2) 6 6
O4 W4 O38 101.7(8) . .
O4 W4 O39 103.2(8) . .
O38 W4 O39 92.4(7) . .
O4 W4 O23 98.3(7) . .
O38 W4 O23 90.4(7) . .
O39 W4 O23 157.3(7) . .
O4 W4 O25 96.8(7) . .
O38 W4 O25 161.3(7) . .
O39 W4 O25 85.8(6) . .
O23 W4 O25 84.3(7) . .
O4 W4 O19 165.2(7) . .
O38 W4 O19 89.5(6) . .
O39 W4 O19 85.7(6) . .
O23 W4 O19 71.8(6) . .
O25 W4 O19 71.8(6) . .
O4 W4 K3 53.3(6) . 6_556
O38 W4 K3 48.5(5) . 6_556
O39 W4 K3 103.4(5) . 6_556
O23 W4 K3 95.3(5) . 6_556
O25 W4 K3 149.8(5) . 6_556
O19 W4 K3 136.7(4) . 6_556
O5 W5 O25 100.2(8) . .
O5 W5 O40 101.8(8) . .
O25 W5 O40 92.0(7) . .
O5 W5 O24 100.1(8) . 2_656
O25 W5 O24 92.0(7) . 2_656
O40 W5 O24 156.6(7) . 2_656
O5 W5 O41 100.7(7) . .
O25 W5 O41 159.0(6) . .
O40 W5 O41 84.5(6) . .
O24 W5 O41 83.6(7) 2_656 .
O5 W5 O19 170.7(7) . .
O25 W5 O19 74.3(6) . .
O40 W5 O19 86.0(6) . .
O24 W5 O19 73.0(6) 2_656 .
O41 W5 O19 84.8(6) . .
O6 W6 O23 99.1(7) . 2_656
O6 W6 O43 100.9(7) . .
O23 W6 O43 90.5(7) 2_656 .
O6 W6 O42 101.6(8) . 2_656
O23 W6 O42 159.3(6) 2_656 2_656
O43 W6 O42 86.2(6) . 2_656
O6 W6 O24 101.6(8) . .
O23 W6 O24 90.1(7) 2_656 .
O43 W6 O24 157.1(7) . .
O42 W6 O24 85.1(7) 2_656 .
O6 W6 O19 170.4(7) . 2_656
O23 W6 O19 73.3(6) 2_656 2_656
O43 W6 O19 85.3(6) . 2_656
O42 W6 O19 86.0(6) 2_656 2_656
O24 W6 O19 73.0(6) . 2_656
O6 W6 K8 50.2(6) . .
O23 W6 K8 97.3(5) 2_656 .
O43 W6 K8 50.7(5) . .
O42 W6 K8 96.4(5) 2_656 .
O24 W6 K8 151.6(5) . .
O19 W6 K8 135.4(4) 2_656 .
O7 W7 O32 103.1(8) . .
O7 W7 O51 98.2(7) . .
O32 W7 O51 91.2(6) . .
O7 W7 O27 95.7(7) . 2_656
O32 W7 O27 87.6(6) . 2_656
O51 W7 O27 166.0(6) . 2_656
O7 W7 O33 98.5(8) . .
O32 W7 O33 158.0(7) . .
O51 W7 O33 89.7(6) . .
O27 W7 O33 86.2(7) 2_656 .
O7 W7 F3 169.9(7) . .
O32 W7 F3 86.8(6) . .
O51 W7 F3 83.5(5) . .
O27 W7 F3 82.5(5) 2_656 .
O33 W7 F3 71.5(6) . .
O7 W7 K5 45.6(6) . .
O32 W7 K5 108.1(5) . .
O51 W7 K5 53.2(4) . .
O27 W7 K5 140.1(4) 2_656 .
O33 W7 K5 89.9(5) . .
F3 W7 K5 133.4(3) . .
O8 W8 O28 97.2(7) . .
O8 W8 O34 104.7(7) . .
O28 W8 O34 85.4(6) . .
O8 W8 O33 99.8(7) . .
O28 W8 O33 91.2(7) . .
O34 W8 O33 155.6(7) . .
O8 W8 O52 97.0(7) . .
O28 W8 O52 164.9(6) . .
O34 W8 O52 86.1(7) . .
O33 W8 O52 91.4(7) . .
O8 W8 F3 171.7(6) . .
O28 W8 F3 84.5(5) . .
O34 W8 F3 83.5(6) . .
O33 W8 F3 72.1(6) . .
O52 W8 F3 82.2(5) . .
O8 W8 K1 42.7(5) . .
O28 W8 K1 139.9(4) . .
O34 W8 K1 104.5(5) . .
O33 W8 K1 93.6(5) . .
O52 W8 K1 54.7(5) . .
F3 W8 K1 134.7(3) . .
O9 W9 O53 96.6(6) . .
O9 W9 O34 105.3(8) . .
O53 W9 O34 89.1(6) . .
O9 W9 O29 96.8(7) . .
O53 W9 O29 166.5(6) . .
O34 W9 O29 86.1(7) . .
O9 W9 O35 99.3(8) . .
O53 W9 O35 91.4(6) . .
O34 W9 O35 155.2(7) . .
O29 W9 O35 87.7(7) . .
O9 W9 F2 171.5(7) . 2_656
O53 W9 F2 83.7(5) . 2_656
O34 W9 F2 83.2(6) . 2_656
O29 W9 F2 83.2(5) . 2_656
O35 W9 F2 72.3(6) . 2_656
O9 W9 K4 41.9(5) . .
O53 W9 K4 55.1(4) . .
O34 W9 K4 106.8(5) . .
O29 W9 K4 138.4(4) . .
O35 W9 K4 93.6(5) . .
F2 W9 K4 136.6(3) 2_656 .
O10 W10 O36 104.2(8) . .
O10 W10 O30 95.5(7) . .
O36 W10 O30 86.7(6) . .
O10 W10 O54 97.3(7) . .
O36 W10 O54 90.4(6) . .
O30 W10 O54 167.1(6) . .
O10 W10 O35 98.0(8) . .
O36 W10 O35 157.6(7) . .
O30 W10 O35 88.2(7) . .
O54 W10 O35 89.7(7) . .
O10 W10 F2 170.1(7) . 2_656
O36 W10 F2 85.7(6) . 2_656
O30 W10 F2 84.3(5) . 2_656
O54 W10 F2 83.0(5) . 2_656
O35 W10 F2 72.1(6) . 2_656
O10 W10 K9 40.6(6) . 6
O36 W10 K9 98.9(5) . 6
O30 W10 K9 55.0(5) . 6
O54 W10 K9 137.9(5) . 6
O35 W10 K9 95.9(5) . 6
F2 W10 K9 138.3(4) 2_656 6
O10 W10 K7 56.5(6) . 4_646
O36 W10 K7 159.8(5) . 4_646
O30 W10 K7 89.4(5) . 4_646
O54 W10 K7 97.5(4) . 4_646
O35 W10 K7 41.6(6) . 4_646
F2 W10 K7 113.6(4) 2_656 4_646
K9 W10 K7 63.0(3) 6 4_646
O10 W10 K1 40.4(5) . 1_545
O36 W10 K1 96.1(5) . 1_545
O30 W10 K1 135.3(4) . 1_545
O54 W10 K1 57.5(4) . 1_545
O35 W10 K1 102.8(5) . 1_545
F2 W10 K1 140.4(3) 2_656 1_545
K9 W10 K1 80.6(2) 6 1_545
K7 W10 K1 73.12(19) 4_646 1_545
O11 W11 O37 98.8(8) . .
O11 W11 O55 96.6(7) . .
O37 W11 O55 95.1(7) . .
O11 W11 O31 96.0(7) . .
O37 W11 O31 90.4(6) . .
O55 W11 O31 165.4(6) . .
O11 W11 O36 101.0(8) . 2_656
O37 W11 O36 159.5(7) . 2_656
O55 W11 O36 87.5(6) . 2_656
O31 W11 O36 82.8(6) . 2_656
O11 W11 F1 175.0(7) . .
O37 W11 F1 76.3(6) . .
O55 W11 F1 84.6(5) . .
O31 W11 F1 83.5(5) . .
O36 W11 F1 83.8(6) 2_656 .
O11 W11 K6 43.1(5) . 5_657
O37 W11 K6 92.9(5) . 5_657
O55 W11 K6 139.7(5) . 5_657
O31 W11 K6 53.2(5) . 5_657
O36 W11 K6 98.3(5) 2_656 5_657
F1 W11 K6 135.5(3) . 5_657
O11 W11 K5 41.8(5) . 2_646
O37 W11 K5 97.5(5) . 2_646
O55 W11 K5 55.0(5) . 2_646
O31 W11 K5 137.7(5) . 2_646
O36 W11 K5 100.6(5) 2_656 2_646
F1 W11 K5 138.8(3) . 2_646
K6 W11 K5 84.79(19) 5_657 2_646
O11 W11 K2 59.9(6) . 1_545
O37 W11 K2 39.5(5) . 1_545
O55 W11 K2 105.0(5) . 1_545
O31 W11 K2 87.8(4) . 1_545
O36 W11 K2 157.8(5) 2_656 1_545
F1 W11 K2 115.1(3) . 1_545
K6 W11 K2 60.34(19) 5_657 1_545
K5 W11 K2 73.3(2) 2_646 1_545
O12 W12 O44 103.8(8) . .
O12 W12 O51 97.1(7) . .
O44 W12 O51 90.1(6) . .
O12 W12 O39 97.3(7) . .
O44 W12 O39 88.8(6) . .
O51 W12 O39 165.4(6) . .
O12 W12 O45 98.8(8) . .
O44 W12 O45 157.4(7) . .
O51 W12 O45 87.4(6) . .
O39 W12 O45 88.0(6) . .
O12 W12 F5 168.6(7) . .
O44 W12 F5 87.6(6) . .
O51 W12 F5 82.3(5) . .
O39 W12 F5 83.1(6) . .
O45 W12 F5 69.8(6) . .
O12 W12 K5 43.8(6) . .
O44 W12 K5 107.2(5) . .
O51 W12 K5 53.9(4) . .
O39 W12 K5 139.9(5) . .
O45 W12 K5 89.4(6) . .
F5 W12 K5 132.7(3) . .
O13 W13 O45 100.7(8) . .
O13 W13 O52 97.1(7) . .
O45 W13 O52 92.1(7) . .
O13 W13 O46 102.6(7) . .
O45 W13 O46 156.4(7) . .
O52 W13 O46 88.2(7) . .
O13 W13 O40 97.2(7) . .
O45 W13 O40 89.7(7) . .
O52 W13 O40 165.0(7) . .
O46 W13 O40 84.2(6) . .
O13 W13 F5 172.0(7) . .
O45 W13 F5 71.2(6) . .
O52 W13 F5 83.6(5) . .
O46 W13 F5 85.4(5) . .
O40 W13 F5 82.9(6) . .
O13 W13 K1 42.2(6) . .
O45 W13 K1 94.4(5) . .
O52 W13 K1 55.5(5) . .
O46 W13 K1 105.0(4) . .
O40 W13 K1 139.2(5) . .
F5 W13 K1 136.6(3) . .
O14 W14 O41 99.4(7) . .
O14 W14 O47 98.9(7) . .
O41 W14 O47 91.3(6) . .
O14 W14 O46 104.1(7) . .
O41 W14 O46 86.1(6) . .
O47 W14 O46 156.9(6) . .
O14 W14 O53 95.2(6) . .
O41 W14 O53 165.0(6) . .
O47 W14 O53 89.8(6) . .
O46 W14 O53 86.9(6) . .
O14 W14 F4 171.2(6) . .
O41 W14 F4 83.5(5) . .
O47 W14 F4 72.6(5) . .
O46 W14 F4 84.3(5) . .
O53 W14 F4 82.7(5) . .
O14 W14 K4 43.9(5) . .
O41 W14 K4 143.2(4) . .
O47 W14 K4 92.2(5) . .
O46 W14 K4 103.5(4) . .
O53 W14 K4 51.6(4) . .
F4 W14 K4 132.3(3) . .
O15 W15 O48 103.7(7) . .
O15 W15 O54 96.9(7) . .
O48 W15 O54 89.3(6) . .
O15 W15 O42 96.8(7) . .
O48 W15 O42 88.4(6) . .
O54 W15 O42 166.2(6) . .
O15 W15 O47 98.9(7) . .
O48 W15 O47 157.3(7) . .
O54 W15 O47 88.8(6) . .
O42 W15 O47 88.1(7) . .
O15 W15 F4 170.7(6) . .
O48 W15 F4 85.5(6) . .
O54 W15 F4 83.2(5) . .
O42 W15 F4 83.1(6) . .
O47 W15 F4 71.8(5) . .
O15 W15 K1 41.9(5) . 1_545
O48 W15 K1 95.6(5) . 1_545
O54 W15 K1 55.5(4) . 1_545
O42 W15 K1 138.3(5) . 1_545
O47 W15 K1 101.8(5) . 1_545
F4 W15 K1 138.5(3) . 1_545
O16 W16 O49 98.5(8) . .
O16 W16 O55 96.4(7) . .
O49 W16 O55 93.6(7) . .
O16 W16 O43 96.7(7) . .
O49 W16 O43 92.8(7) . .
O55 W16 O43 164.3(6) . .
O16 W16 O48 101.6(7) . 2_656
O49 W16 O48 159.9(7) . 2_656
O55 W16 O48 85.9(6) . 2_656
O43 W16 O48 83.2(6) . 2_656
O16 W16 F6 175.1(7) . 2_656
O49 W16 F6 76.6(6) . 2_656
O55 W16 F6 84.0(5) . 2_656
O43 W16 F6 83.6(5) . 2_656
O48 W16 F6 83.3(5) 2_656 2_656
O16 W16 W18 132.7(6) . 2_656
O49 W16 W18 34.3(5) . 2_656
O55 W16 W18 87.6(5) . 2_656
O43 W16 W18 89.6(5) . 2_656
O48 W16 W18 125.7(5) 2_656 2_656
F6 W16 W18 42.4(3) 2_656 2_656
O16 W16 K8 42.4(6) . .
O49 W16 K8 95.9(5) . .
O55 W16 K8 138.7(5) . .
O43 W16 K8 54.4(5) . .
O48 W16 K8 97.7(4) 2_656 .
F6 W16 K8 137.3(3) 2_656 .
W18 W16 K8 120.8(2) 2_656 .
O16 W16 K2 59.6(6) . 2_646
O49 W16 K2 39.2(5) . 2_646
O55 W16 K2 102.3(5) . 2_646
O43 W16 K2 91.6(5) . 2_646
O48 W16 K2 159.9(4) 2_656 2_646
F6 W16 K2 115.5(3) 2_656 2_646
W18 W16 K2 73.42(16) 2_656 2_646
K8 W16 K2 64.0(2) . 2_646
O16 W16 K5 43.1(6) . 2_646
O49 W16 K5 96.1(6) . 2_646
O55 W16 K5 53.5(5) . 2_646
O43 W16 K5 139.7(4) . 2_646
O48 W16 K5 99.7(5) 2_656 2_646
F6 W16 K5 136.7(3) 2_656 2_646
W18 W16 K5 118.5(2) 2_656 2_646
K8 W16 K5 85.6(2) . 2_646
K2 W16 K5 71.96(19) 2_646 2_646
O50 W17 O17 98.5(7) 2_656 .
O50 W17 O37 94.1(7) 2_656 .
O17 W17 O37 98.5(7) . .
O50 W17 O32 90.4(7) 2_656 2_656
O17 W17 O32 100.7(7) . 2_656
O37 W17 O32 159.4(7) . 2_656
O50 W17 O26 170.2(7) 2_656 .
O17 W17 O26 90.5(7) . .
O37 W17 O26 88.4(6) . .
O32 W17 O26 84.1(6) 2_656 .
O50 W17 F1 87.4(6) 2_656 .
O17 W17 F1 170.2(6) . .
O37 W17 F1 73.1(5) . .
O32 W17 F1 87.0(6) 2_656 .
O26 W17 F1 84.2(6) . .
O50 W17 K3 142.7(5) 2_656 6_556
O17 W17 K3 44.2(5) . 6_556
O37 W17 K3 92.2(5) . 6_556
O32 W17 K3 96.4(5) 2_656 6_556
O26 W17 K3 46.5(4) . 6_556
F1 W17 K3 129.5(4) . 6_556
O44 Mn18 O17 109.8(14) . .
O44 Mn18 O50 96.1(14) . .
O17 Mn18 O50 94.7(14) . .
O44 Mn18 O38 90.8(12) . .
O17 Mn18 O38 93.4(14) . .
O50 Mn18 O38 167.0(15) . .
O44 Mn18 O49 159.1(18) . 2_656
O17 Mn18 O49 90.7(11) . 2_656
O50 Mn18 O49 86.1(10) . 2_656
O38 Mn18 O49 83.5(11) . 2_656
O44 Mn18 F6 91.6(13) . .
O17 Mn18 F6 158.4(13) . .
O50 Mn18 F6 85.0(11) . .
O38 Mn18 F6 83.7(11) . .
O49 Mn18 F6 67.8(8) 2_656 .
O44 Mn18 K3 102.2(11) . 6_556
O17 Mn18 K3 46.3(8) . 6_556
O50 Mn18 K3 140.6(13) . 6_556
O38 Mn18 K3 47.2(7) . 6_556
O49 Mn18 K3 88.6(9) 2_656 6_556
F6 Mn18 K3 128.4(11) . 6_556
O32 Mn17 O17 111.3(15) 2_656 .
O32 Mn17 O50 96.0(15) 2_656 2_656
O17 Mn17 O50 96.6(15) . 2_656
O32 Mn17 O26 92.2(13) 2_656 .
O17 Mn17 O26 92.6(14) . .
O50 Mn17 O26 164.6(16) 2_656 .
O32 Mn17 O37 157.7(18) 2_656 .
O17 Mn17 O37 90.7(12) . .
O50 Mn17 O37 84.5(10) 2_656 .
O26 Mn17 O37 83.0(11) . .
O32 Mn17 F1 90.7(13) 2_656 .
O17 Mn17 F1 157.8(13) . .
O50 Mn17 F1 83.5(11) 2_656 .
O26 Mn17 F1 83.4(12) . .
O37 Mn17 F1 67.2(8) . .
O32 Mn17 K3 103.1(11) 2_656 6_556
O17 Mn17 K3 45.4(8) . 6_556
O50 Mn17 K3 141.6(13) 2_656 6_556
O26 Mn17 K3 47.4(8) . 6_556
O37 Mn17 K3 89.7(9) . 6_556
F1 Mn17 K3 128.6(11) . 6_556
O50 W18 O17 96.7(7) . .
O50 W18 O49 95.5(7) . 2_656
O17 W18 O49 98.6(7) . 2_656
O50 W18 O44 90.4(7) . .
O17 W18 O44 100.0(7) . .
O49 W18 O44 159.8(8) 2_656 .
O50 W18 O38 170.2(8) . .
O17 W18 O38 91.5(7) . .
O49 W18 O38 88.6(7) 2_656 .
O44 W18 O38 82.9(6) . .
O50 W18 F6 88.5(6) . .
O17 W18 F6 171.0(7) . .
O49 W18 F6 73.5(6) 2_656 .
O44 W18 F6 87.3(6) . .
O38 W18 F6 84.2(6) . .
O50 W18 W16 91.7(5) . 2_656
O17 W18 W16 130.1(6) . 2_656
O49 W18 W16 31.6(4) 2_656 2_656
O44 W18 W16 129.2(5) . 2_656
O38 W18 W16 87.1(5) . 2_656
F6 W18 W16 42.0(3) . 2_656
O50 W18 K3 141.9(6) . 6_556
O17 W18 K3 45.2(5) . 6_556
O49 W18 K3 91.3(5) 2_656 6_556
O44 W18 K3 96.0(5) . 6_556
O38 W18 K3 46.5(5) . 6_556
F6 W18 K3 129.2(4) . 6_556
W16 W18 K3 112.2(2) 2_656 6_556
F2 Na1 F6 135.8(6) . 2_656
F2 Na1 F1 81.5(5) . .
F6 Na1 F1 82.4(5) 2_656 .
F2 Na1 F5 134.8(6) . 2_656
F6 Na1 F5 82.0(5) 2_656 2_656
F1 Na1 F5 136.7(6) . 2_656
F2 Na1 F3 80.6(5) . 2_656
F6 Na1 F3 136.7(6) 2_656 2_656
F1 Na1 F3 81.6(5) . 2_656
F5 Na1 F3 82.6(5) 2_656 2_656
F2 Na1 F4 81.4(5) . 2_656
F6 Na1 F4 81.9(5) 2_656 2_656
F1 Na1 F4 135.5(6) . 2_656
F5 Na1 F4 81.4(5) 2_656 2_656
F3 Na1 F4 134.9(6) 2_656 2_656
W11 F1 W17 95.8(5) . .
W11 F1 Na1 128.4(6) . .
W17 F1 Na1 125.5(6) . .
W11 F1 Mn17 102.0(7) . .
Na1 F1 Mn17 121.0(9) . .
W10 F2 W9 96.7(5) 2_656 2_656
W10 F2 Na1 126.3(6) 2_656 .
W9 F2 Na1 128.1(6) 2_656 .
W7 F3 W8 97.4(4) . .
W7 F3 Na1 126.0(6) . 2_656
W8 F3 Na1 126.7(6) . 2_656
W15 F4 W14 98.2(4) . .
W15 F4 Na1 125.3(6) . 2_656
W14 F4 Na1 128.1(5) . 2_656
W12 F5 W13 98.0(5) . .
W12 F5 Na1 126.8(6) . 2_656
W13 F5 Na1 125.8(6) . 2_656
W16 F6 W18 95.6(5) 2_656 .
W16 F6 Na1 128.4(6) 2_656 2_656
W18 F6 Na1 125.7(6) . 2_656
W16 F6 Mn18 101.8(7) 2_656 .
Na1 F6 Mn18 121.2(8) 2_656 .
W1 O1 K6 145.4(9) . .
W1 O1 K3 100.9(7) . 6_556
K6 O1 K3 101.6(6) . 6_556
W2 O2 K8 143.7(10) . 5_656
W3 O3 K3 144.5(8) . .
W3 O3 K6 104.0(7) . 6
K3 O3 K6 98.9(5) . 6
W3 O3 K9 105.5(6) . 6
K3 O3 K9 101.4(5) . 6
K6 O3 K9 89.6(5) 6 6
W4 O4 K9 142.2(10) . .
W4 O4 K3 98.8(7) . 6_556
K9 O4 K3 105.0(6) . 6_556
W5 O5 K7 155.9(10) . .
W6 O6 K8 104.5(7) . .
W7 O7 K5 109.8(7) . .
W8 O8 K1 113.2(7) . .
W9 O9 K4 112.6(7) . .
W10 O10 K9 115.1(8) . 6
W10 O10 K1 115.9(7) . 1_545
K9 O10 K1 128.0(6) 6 1_545
W10 O10 K7 97.1(8) . 4_646
K9 O10 K7 83.7(5) 6 4_646
K1 O10 K7 99.1(5) 1_545 4_646
W11 O11 K5 113.4(7) . 2_646
W11 O11 K6 111.7(7) . 5_657
K5 O11 K6 134.8(6) 2_646 5_657
W11 O11 K2 93.6(7) . 1_545
K5 O11 K2 96.5(5) 2_646 1_545
K6 O11 K2 77.0(5) 5_657 1_545
W12 O12 K5 111.2(8) . .
W13 O13 K4 148.4(9) . 4_656
W13 O13 K1 113.7(8) . .
K4 O13 K1 95.3(5) 4_656 .
W14 O14 K1 147.6(8) . 4_646
W14 O14 K4 111.5(7) . .
K1 O14 K4 91.1(5) 4_646 .
W15 O15 K4 147.7(8) . 4_646
W15 O15 K1 114.7(7) . 1_545
K4 O15 K1 93.4(5) 4_646 1_545
W16 O16 K8 112.1(8) . .
W16 O16 K5 112.0(7) . 2_646
K8 O16 K5 136.0(6) . 2_646
W16 O16 K2 93.3(7) . 2_646
K8 O16 K2 82.8(5) . 2_646
K5 O16 K2 94.1(5) 2_646 2_646
W17 O17 Mn18 146.3(12) . .
Mn17 O17 W18 146.5(12) . .
Mn17 O17 K3 106.2(11) . 6_556
W17 O17 K3 107.9(7) . 6_556
Mn18 O17 K3 104.5(11) . 6_556
W18 O17 K3 106.0(7) . 6_556
W1 O18 W2 96.4(5) . 2_656
W1 O18 W3 96.0(5) . 2_656
W2 O18 W3 95.0(5) 2_656 2_656
W6 O19 W4 95.6(6) 2_656 .
W6 O19 W5 94.5(5) 2_656 .
W4 O19 W5 95.4(5) . .
W2 O20 W1 117.1(8) 2_656 .
W2 O21 W3 119.1(8) . .
W3 O22 W1 118.3(8) . 2_656
W6 O23 W4 119.0(7) 2_656 .
W5 O24 W6 119.4(8) 2_656 .
W5 O25 W4 118.4(8) . .
W1 O26 Mn17 141.5(11) . .
W1 O26 W17 146.8(9) . .
W1 O26 K3 101.3(6) . 6_556
Mn17 O26 K3 100.9(10) . 6_556
W17 O26 K3 101.5(6) . 6_556
W1 O27 W7 147.0(8) . 2_656
W8 O28 W2 152.3(8) . .
W9 O29 W2 152.1(9) . .
W10 O30 W3 149.6(9) . .
W10 O30 K9 95.0(6) . 6
W3 O30 K9 101.6(6) . 6
W3 O31 W11 153.1(8) 2_656 .
W3 O31 K6 101.5(6) 2_656 5_657
W11 O31 K6 96.1(6) . 5_657
Mn17 O32 W7 154.0(14) 2_656 .
W7 O32 W17 154.1(9) . 2_656
W8 O33 W7 119.0(8) . .
W9 O34 W8 154.8(9) . .
W9 O35 W10 118.9(8) . .
W9 O35 K7 130.6(8) . 4_646
W10 O35 K7 110.4(8) . 4_646
W10 O36 W11 155.3(9) . 2_656
W11 O37 W17 114.7(8) . .
W11 O37 Mn17 114.6(11) . .
W11 O37 K2 114.4(8) . 1_545
W17 O37 K2 130.3(7) . 1_545
Mn17 O37 K2 130.0(10) . 1_545
W4 O38 Mn18 142.7(11) . .
W4 O38 W18 147.8(9) . .
W4 O38 K3 103.0(7) . 6_556
Mn18 O38 K3 100.4(10) . 6_556
W18 O38 K3 100.5(6) . 6_556
W4 O39 W12 146.9(8) . .
W5 O40 W13 154.3(9) . .
W14 O41 W5 152.0(8) . .
W15 O42 W6 149.5(8) . 2_656
W6 O43 W16 154.9(9) . .
W6 O43 K8 100.9(6) . .
W16 O43 K8 95.0(6) . .
Mn18 O44 W12 152.8(13) . .
W12 O44 W18 152.8(9) . .
W13 O45 W12 120.9(9) . .
W13 O46 W14 154.3(8) . .
W14 O47 W15 117.4(8) . .
W15 O48 W16 153.6(8) . 2_656
W16 O49 W18 114.2(8) . 2_656
W16 O49 Mn18 113.7(10) . 2_656
W16 O49 K2 114.8(8) . 2_646
W18 O49 K2 130.8(8) 2_656 2_646
Mn18 O49 K2 130.9(10) 2_656 2_646
W18 O50 Mn17 152.8(12) . 2_656
W17 O50 Mn18 152.8(12) 2_656 .
W7 O51 W12 156.7(8) . .
W7 O51 K5 97.4(6) . .
W12 O51 K5 96.0(5) . .
W13 O52 W8 162.8(10) . .
W13 O52 K1 95.0(6) . .
W8 O52 K1 95.2(5) . .
W9 O53 W14 160.5(8) . .
W9 O53 K4 94.4(5) . .
W14 O53 K4 98.3(5) . .
W15 O54 W10 157.9(8) . .
W15 O54 K1 95.8(5) . 1_545
W10 O54 K1 92.8(5) . 1_545
W11 O55 W16 163.0(9) . .
W11 O55 K5 95.3(6) . 2_646
W16 O55 K5 96.9(6) . 2_646
K2 O61 K2 168.6(11) 2_646 1_545
K2 O61 K5 84.9(5) 2_646 2_646
K2 O61 K5 86.4(5) 1_545 2_646
K2 O61 K5 86.4(5) 2_646 1_545
K2 O61 K5 84.9(5) 1_545 1_545
K5 O61 K5 79.8(8) 2_646 1_545
K2 O63 K5 102.3(8) . .
K2 O63 K5 104.1(8) . 2_656
K5 O63 K5 92.4(8) . 2_656
K9 O64 K6 111.7(11) 6_565 6_565
K7 O65 K9 86.0(8) 4_646 6
K1 O66 K5 172.9(6) 1_545 1_545
K1 O68 K7 109.0(9) . 4_656
K7 O69 K4 106.5(8) 4_646 .
K2 O71 K6 80.9(7) . 5_667
K2 O71 K3 99.0(7) . 6_566
K6 O71 K3 172.6(7) 5_667 6_566
K2 O75 K8 84.9(7) . 2_666
K2 O75 K3 96.6(7) . 6_566
K8 O75 K3 171.3(8) 2_666 6_566
K2 O76 K6 84.1(10) . 5_667
K7 O81 K9 81.2(12) . 7_657
O68 K1 O10 74.1(6) . 1_565
O68 K1 O13 127.1(6) . .
O10 K1 O13 156.8(5) 1_565 .
O68 K1 O8 71.8(6) . .
O10 K1 O8 71.6(5) 1_565 .
O13 K1 O8 104.0(5) . .
O68 K1 O14 72.0(6) . 4_656
O10 K1 O14 124.6(5) 1_565 4_656
O13 K1 O14 75.7(5) . 4_656
O8 K1 O14 132.7(5) . 4_656
O68 K1 O15 130.5(7) . 1_565
O10 K1 O15 104.4(4) 1_565 1_565
O13 K1 O15 70.2(5) . 1_565
O8 K1 O15 156.5(5) . 1_565
O14 K1 O15 69.2(4) 4_656 1_565
O68 K1 O66 144.7(6) . 1_565
O10 K1 O66 74.7(5) 1_565 1_565
O13 K1 O66 82.2(5) . 1_565
O8 K1 O66 82.9(5) . 1_565
O14 K1 O66 141.4(5) 4_656 1_565
O15 K1 O66 73.7(5) 1_565 1_565
O68 K1 O52 116.3(7) . .
O10 K1 O52 111.8(5) 1_565 .
O13 K1 O52 53.4(4) . .
O8 K1 O52 54.0(4) . .
O14 K1 O52 122.2(5) 4_656 .
O15 K1 O52 110.1(4) 1_565 .
O66 K1 O52 62.0(5) 1_565 .
O68 K1 O54 103.0(6) . 1_565
O10 K1 O54 53.0(4) 1_565 1_565
O13 K1 O54 120.4(5) . 1_565
O8 K1 O54 122.5(4) . 1_565
O14 K1 O54 94.5(4) 4_656 1_565
O15 K1 O54 52.0(4) 1_565 1_565
O66 K1 O54 70.1(4) 1_565 1_565
O52 K1 O54 132.0(4) . 1_565
O68 K1 W13 129.0(6) . .
O10 K1 W13 137.2(4) 1_565 .
O13 K1 W13 24.1(3) . .
O8 K1 W13 82.3(3) . .
O14 K1 W13 98.0(4) 4_656 .
O15 K1 W13 86.3(3) 1_565 .
O66 K1 W13 68.8(3) 1_565 .
O52 K1 W13 29.5(3) . .
O54 K1 W13 127.9(3) 1_565 .
O68 K1 W8 93.0(6) . .
O10 K1 W8 87.9(4) 1_565 .
O13 K1 W8 82.2(4) . .
O8 K1 W8 24.1(3) . .
O14 K1 W8 135.8(4) 4_656 .
O15 K1 W8 136.5(4) 1_565 .
O66 K1 W8 69.6(4) 1_565 .
O52 K1 W8 30.1(3) . .
O54 K1 W8 129.6(3) 1_565 .
W13 K1 W8 59.16(8) . .
O68 K1 W10 89.1(5) . 1_565
O10 K1 W10 23.6(3) 1_565 1_565
O13 K1 W10 143.0(4) . 1_565
O8 K1 W10 93.5(4) . 1_565
O14 K1 W10 115.3(4) 4_656 1_565
O15 K1 W10 80.8(3) 1_565 1_565
O66 K1 W10 67.8(3) 1_565 1_565
O52 K1 W10 121.7(3) . 1_565
O54 K1 W10 29.7(2) 1_565 1_565
W13 K1 W10 136.60(15) . 1_565
W8 K1 W10 105.50(12) . 1_565
O76 K2 O49 138.8(9) . 2_666
O76 K2 O37 132.8(9) . 1_565
O49 K2 O37 85.9(5) 2_666 1_565
O76 K2 O71 78.5(9) . .
O49 K2 O71 112.0(7) 2_666 .
O37 K2 O71 68.1(6) 1_565 .
O76 K2 O75 81.2(9) . .
O49 K2 O75 67.3(6) 2_666 .
O37 K2 O75 114.8(7) 1_565 .
O71 K2 O75 69.5(7) . .
O76 K2 O63 73.6(10) . .
O49 K2 O63 111.3(7) 2_666 .
O37 K2 O63 108.9(7) 1_565 .
O71 K2 O63 136.2(9) . .
O75 K2 O63 135.9(8) . .
O76 K2 O16 96.1(8) . 2_666
O49 K2 O16 52.9(5) 2_666 2_666
O37 K2 O16 129.8(5) 1_565 2_666
O71 K2 O16 147.4(6) . 2_666
O75 K2 O16 77.9(6) . 2_666
O63 K2 O16 69.7(7) . 2_666
O76 K2 O61 142.2(10) . 1_565
O49 K2 O61 62.5(5) 2_666 1_565
O37 K2 O61 60.4(5) 1_565 1_565
O71 K2 O61 128.4(6) . 1_565
O75 K2 O61 129.8(6) . 1_565
O63 K2 O61 68.8(8) . 1_565
O16 K2 O61 74.3(3) 2_666 1_565
O76 K2 O11 91.1(9) . 1_565
O49 K2 O11 129.3(5) 2_666 1_565
O37 K2 O11 52.3(5) 1_565 1_565
O71 K2 O11 80.8(6) . 1_565
O75 K2 O11 150.2(6) . 1_565
O63 K2 O11 66.9(6) . 1_565
O16 K2 O11 131.8(5) 2_666 1_565
O61 K2 O11 71.3(3) 1_565 1_565
O76 K2 W16 117.8(8) . 2_666
O49 K2 W16 26.0(4) 2_666 2_666
O37 K2 W16 109.3(4) 1_565 2_666
O71 K2 W16 130.8(6) . 2_666
O75 K2 W16 68.2(5) . 2_666
O63 K2 W16 92.4(6) . 2_666
O16 K2 W16 27.1(3) 2_666 2_666
O61 K2 W16 67.98(16) 1_565 2_666
O11 K2 W16 138.8(3) 1_565 2_666
O76 K2 K6 53.4(8) . 5_667
O49 K2 K6 163.6(5) 2_666 5_667
O37 K2 K6 79.8(4) 1_565 5_667
O71 K2 K6 54.9(6) . 5_667
O75 K2 K6 111.5(5) . 5_667
O63 K2 K6 81.3(6) . 5_667
O16 K2 K6 143.5(3) 2_666 5_667
O61 K2 K6 115.8(3) 1_565 5_667
O11 K2 K6 44.7(3) 1_565 5_667
W16 K2 K6 170.3(2) 2_666 5_667
O76 K2 W11 111.4(8) . 1_565
O49 K2 W11 109.5(4) 2_666 1_565
O37 K2 W11 26.0(4) 1_565 1_565
O71 K2 W11 70.0(5) . 1_565
O75 K2 W11 133.7(6) . 1_565
O63 K2 W11 89.7(6) . 1_565
O16 K2 W11 139.5(3) 2_666 1_565
O61 K2 W11 65.70(15) 1_565 1_565
O11 K2 W11 26.5(3) 1_565 1_565
W16 K2 W11 129.17(18) 2_666 1_565
K6 K2 W11 58.55(16) 5_667 1_565
O3 K3 O38 113.9(5) . 6
O3 K3 O17 157.6(6) . 6
O38 K3 O17 61.5(5) 6 6
O3 K3 O72 135.7(9) . .
O38 K3 O72 82.1(7) 6 .
O17 K3 O72 66.7(8) 6 .
O3 K3 O26 116.5(5) . 6
O38 K3 O26 120.8(5) 6 6
O17 K3 O26 59.9(5) 6 6
O72 K3 O26 83.0(7) . 6
O3 K3 O1 78.4(5) . 6
O38 K3 O1 164.0(6) 6 6
O17 K3 O1 111.1(5) 6 6
O72 K3 O1 81.9(7) . 6
O26 K3 O1 56.6(4) 6 6
O3 K3 O4 75.9(5) . 6
O38 K3 O4 56.4(5) 6 6
O17 K3 O4 112.7(5) 6 6
O72 K3 O4 81.2(7) . 6
O26 K3 O4 164.2(6) 6 6
O1 K3 O4 121.1(5) 6 6
O3 K3 O71 76.4(5) . 6_565
O38 K3 O71 107.4(6) 6 6_565
O17 K3 O71 84.1(5) 6 6_565
O72 K3 O71 140.6(7) . 6_565
O26 K3 O71 59.0(5) 6 6_565
O1 K3 O71 84.9(5) 6 6_565
O4 K3 O71 136.4(6) 6 6_565
O3 K3 O75 74.8(5) . 6_565
O38 K3 O75 59.9(5) 6 6_565
O17 K3 O75 85.1(5) 6 6_565
O72 K3 O75 140.6(8) . 6_565
O26 K3 O75 106.7(5) 6 6_565
O1 K3 O75 135.7(6) 6 6_565
O4 K3 O75 85.5(5) 6 6_565
O71 K3 O75 55.0(5) 6_565 6_565
O3 K3 W4 94.6(4) . 6
O38 K3 W4 28.5(3) 6 6
O17 K3 W4 87.6(4) 6 6
O72 K3 W4 81.1(6) . 6
O26 K3 W4 147.3(4) 6 6
O1 K3 W4 147.0(4) 6 6
O4 K3 W4 27.9(3) 6 6
O71 K3 W4 125.2(4) 6_565 6
O75 K3 W4 70.4(4) 6_565 6
O3 K3 W1 97.1(4) . 6
O38 K3 W1 147.6(4) 6 6
O17 K3 W1 86.3(4) 6 6
O72 K3 W1 81.7(6) . 6
O26 K3 W1 29.1(3) 6 6
O1 K3 W1 27.5(3) 6 6
O4 K3 W1 146.6(5) 6 6
O71 K3 W1 70.0(4) 6_565 6
O75 K3 W1 124.9(4) 6_565 6
W4 K3 W1 162.9(3) 6 6
O3 K3 Mn18 142.9(6) . 6
O38 K3 Mn18 32.4(5) 6 6
O17 K3 Mn18 29.2(5) 6 6
O72 K3 Mn18 70.0(8) . 6
O26 K3 Mn18 89.0(5) 6 6
O1 K3 Mn18 138.2(6) 6 6
O4 K3 Mn18 85.3(5) 6 6
O71 K3 Mn18 97.4(5) 6_565 6
O75 K3 Mn18 72.1(5) 6_565 6
W4 K3 Mn18 58.8(4) 6 6
W1 K3 Mn18 115.2(5) 6 6
O9 K4 O15 136.5(6) . 4_656
O9 K4 O13 149.0(6) . 4_646
O15 K4 O13 74.3(5) 4_656 4_646
O9 K4 O78 67.8(11) . 3
O15 K4 O78 82.7(12) 4_656 3
O13 K4 O78 132.1(12) 4_646 3
O9 K4 O14 106.9(5) . .
O15 K4 O14 71.7(5) 4_656 .
O13 K4 O14 76.3(5) 4_646 .
O78 K4 O14 134.6(12) 3 .
O9 K4 O69 82.0(6) . .
O15 K4 O69 139.2(5) 4_656 .
O13 K4 O69 67.3(5) 4_646 .
O78 K4 O69 134.2(12) 3 .
O14 K4 O69 85.9(6) . .
O9 K4 O53 55.9(4) . .
O15 K4 O53 121.1(5) 4_656 .
O13 K4 O53 110.1(5) 4_646 .
O78 K4 O53 117.8(11) 3 .
O14 K4 O53 54.5(4) . .
O69 K4 O53 63.2(5) . .
O9 K4 W9 25.5(3) . .
O15 K4 W9 137.7(4) 4_656 .
O13 K4 W9 133.0(4) 4_646 .
O78 K4 W9 91.6(11) 3 .
O14 K4 W9 83.8(4) . .
O69 K4 W9 69.2(4) . .
O53 K4 W9 30.6(3) . .
O9 K4 W14 84.6(4) . .
O15 K4 W14 94.9(4) 4_656 .
O13 K4 W14 90.0(4) 4_646 .
O78 K4 W14 134.1(11) 3 .
O14 K4 W14 24.6(3) . .
O69 K4 W14 72.2(4) . .
O53 K4 W14 30.1(3) . .
W9 K4 W14 60.09(11) . .
O9 K4 K1 151.0(4) . 4_646
O15 K4 K1 45.3(3) 4_656 4_646
O13 K4 K1 43.1(4) 4_646 4_646
O78 K4 K1 127.8(11) 3 4_646
O14 K4 K1 44.2(3) . 4_646
O69 K4 K1 95.1(4) . 4_646
O53 K4 K1 97.0(3) . 4_646
W9 K4 K1 127.4(2) . 4_646
W14 K4 K1 67.27(14) . 4_646
O9 K4 K7 56.4(4) . 4_646
O15 K4 K7 164.1(4) 4_656 4_646
O13 K4 K7 94.0(4) 4_646 4_646
O78 K4 K7 98.1(11) 3 4_646
O14 K4 K7 116.6(4) . 4_646
O69 K4 K7 36.3(4) . 4_646
O53 K4 K7 72.6(3) . 4_646
W9 K4 K7 58.15(13) . 4_646
W14 K4 K7 95.78(19) . 4_646
K1 K4 K7 130.4(2) 4_646 4_646
O11 K5 O12 154.3(7) 2_666 .
O11 K5 O16 106.9(5) 2_666 2_666
O12 K5 O16 68.4(5) . 2_666
O11 K5 O7 69.8(5) 2_666 .
O12 K5 O7 103.1(6) . .
O16 K5 O7 154.5(7) 2_666 .
O11 K5 O63 145.2(7) 2_666 .
O12 K5 O63 59.7(6) . .
O16 K5 O63 74.7(6) 2_666 .
O7 K5 O63 123.1(7) . .
O11 K5 O63 73.5(7) 2_666 2_656
O12 K5 O63 124.9(7) . 2_656
O16 K5 O63 146.7(7) 2_666 2_656
O7 K5 O63 58.2(6) . 2_656
O63 K5 O63 86.6(9) . 2_656
O11 K5 O51 105.7(5) 2_666 .
O12 K5 O51 54.9(4) . .
O16 K5 O51 106.0(5) 2_666 .
O7 K5 O51 53.7(5) . .
O63 K5 O51 107.0(6) . .
O63 K5 O51 105.8(6) 2_656 .
O11 K5 O55 54.4(4) 2_666 2_666
O12 K5 O55 121.8(5) . 2_666
O16 K5 O55 54.4(4) 2_666 2_666
O7 K5 O55 123.1(5) . 2_666
O63 K5 O55 109.7(6) . 2_666
O63 K5 O55 109.7(6) 2_656 2_666
O51 K5 O55 129.6(5) . 2_666
O11 K5 O66 69.4(5) 2_666 1_565
O12 K5 O66 85.8(5) . 1_565
O16 K5 O66 70.2(5) 2_666 1_565
O7 K5 O66 85.5(5) . 1_565
O63 K5 O66 137.9(7) . 1_565
O63 K5 O66 135.2(7) 2_656 1_565
O51 K5 O66 62.9(4) . 1_565
O55 K5 O66 66.8(5) 2_666 1_565
O11 K5 O61 78.9(5) 2_666 1_565
O12 K5 O61 123.2(5) . 1_565
O16 K5 O61 80.4(4) 2_666 1_565
O7 K5 O61 122.1(5) . 1_565
O63 K5 O61 67.0(6) . 1_565
O63 K5 O61 66.9(6) 2_656 1_565
O51 K5 O61 170.2(6) . 1_565
O55 K5 O61 60.1(5) 2_666 1_565
O66 K5 O61 126.9(5) 1_565 1_565
O11 K5 W11 24.8(3) 2_666 2_666
O12 K5 W11 146.2(5) . 2_666
O16 K5 W11 83.3(4) 2_666 2_666
O7 K5 W11 94.4(4) . 2_666
O63 K5 W11 131.2(5) . 2_666
O63 K5 W11 89.0(5) 2_656 2_666
O51 K5 W11 120.9(4) . 2_666
O55 K5 W11 29.7(3) 2_666 2_666
O66 K5 W11 66.8(3) 1_565 2_666
O61 K5 W11 66.7(3) 1_565 2_666
O11 K5 W12 132.4(5) 2_666 .
O12 K5 W12 25.0(3) . .
O16 K5 W12 83.3(4) 2_666 .
O7 K5 W12 81.6(4) . .
O63 K5 W12 82.3(5) . .
O63 K5 W12 121.8(5) 2_656 .
O51 K5 W12 30.1(3) . .
O55 K5 W12 127.9(4) 2_666 .
O66 K5 W12 71.3(4) 1_565 .
O61 K5 W12 148.0(3) 1_565 .
W11 K5 W12 138.1(3) 2_666 .
O64 K6 O1 131.2(8) 6_566 .
O64 K6 O11 65.9(8) 6_566 5_657
O1 K6 O11 159.7(7) . 5_657
O64 K6 O73 102.7(9) 6_566 .
O1 K6 O73 84.3(7) . .
O11 K6 O73 103.7(7) 5_657 .
O64 K6 O31 75.1(7) 6_566 5_657
O1 K6 O31 113.3(5) . 5_657
O11 K6 O31 55.8(4) 5_657 5_657
O73 K6 O31 158.8(7) . 5_657
O64 K6 O3 74.6(7) 6_566 6_556
O1 K6 O3 74.4(5) . 6_556
O11 K6 O3 105.0(5) 5_657 6_556
O73 K6 O3 146.9(8) . 6_556
O31 K6 O3 53.7(4) 5_657 6_556
O64 K6 O76 147.4(9) 6_566 5_667
O1 K6 O76 75.3(7) . 5_667
O11 K6 O76 93.7(8) 5_657 5_667
O73 K6 O76 55.8(9) . 5_667
O31 K6 O76 115.4(8) 5_657 5_667
O3 K6 O76 137.3(8) 6_556 5_667
O64 K6 O71 132.0(8) 6_566 5_667
O1 K6 O71 76.8(5) . 5_667
O11 K6 O71 83.2(6) 5_657 5_667
O73 K6 O71 120.4(8) . 5_667
O31 K6 O71 57.0(5) 5_657 5_667
O3 K6 O71 79.5(5) 6_556 5_667
O76 K6 O71 64.8(8) 5_667 5_667
O64 K6 W11 69.5(7) 6_566 5_657
O1 K6 W11 140.3(5) . 5_657
O11 K6 W11 25.2(3) 5_657 5_657
O73 K6 W11 128.4(7) . 5_657
O31 K6 W11 30.7(3) 5_657 5_657
O3 K6 W11 82.5(3) 6_556 5_657
O76 K6 W11 103.1(7) 5_667 5_657
O71 K6 W11 67.4(4) 5_667 5_657
O64 K6 K2 124.2(7) 6_566 5_667
O1 K6 K2 103.9(5) . 5_667
O11 K6 K2 58.3(4) 5_657 5_667
O73 K6 K2 89.2(7) . 5_667
O31 K6 K2 75.6(3) 5_657 5_667
O3 K6 K2 120.1(4) 6_556 5_667
O76 K6 K2 42.5(7) 5_667 5_667
O71 K6 K2 44.2(4) 5_667 5_667
W11 K6 K2 61.11(17) 5_657 5_667
O64 K6 W3 74.4(7) 6_566 6_556
O1 K6 W3 92.1(4) . 6_556
O11 K6 W3 82.0(4) 5_657 6_556
O73 K6 W3 172.1(7) . 6_556
O31 K6 W3 28.3(3) 5_657 6_556
O3 K6 W3 25.5(3) 6_556 6_556
O76 K6 W3 130.1(7) 5_667 6_556
O71 K6 W3 65.3(4) 5_667 6_556
W11 K6 W3 57.97(13) 5_657 6_556
K2 K6 W3 98.5(2) 5_667 6_556
O64 K6 K3 95.1(7) 6_566 6_556
O1 K6 K3 40.8(4) . 6_556
O11 K6 K3 141.8(4) 5_657 6_556
O73 K6 K3 113.1(7) . 6_556
O31 K6 K3 88.1(4) 5_657 6_556
O3 K6 K3 36.8(3) 6_556 6_556
O76 K6 K3 115.2(7) 5_667 6_556
O71 K6 K3 87.1(4) 5_667 6_556
W11 K6 K3 118.4(3) 5_657 6_556
K2 K6 K3 129.9(3) 5_667 6_556
W3 K6 K3 60.42(17) 6_556 6_556
O5 K7 O65 148.3(7) . 4_656
O5 K7 O35 135.5(6) . 4_656
O65 K7 O35 69.1(6) 4_656 4_656
O5 K7 O81 88.8(11) . .
O65 K7 O81 75.1(12) 4_656 .
O35 K7 O81 134.6(11) 4_656 .
O5 K7 O68 67.1(7) . 4_646
O65 K7 O68 131.3(10) 4_656 4_646
O35 K7 O68 108.9(7) 4_656 4_646
O81 K7 O68 75.2(11) . 4_646
O5 K7 O69 73.8(6) . 4_656
O65 K7 O69 131.1(7) 4_656 4_656
O35 K7 O69 62.9(5) 4_656 4_656
O81 K7 O69 149.9(12) . 4_656
O68 K7 O69 75.5(7) 4_646 4_656
O5 K7 O10 130.8(6) . 4_656
O65 K7 O10 77.7(7) 4_656 4_656
O35 K7 O10 54.3(5) 4_656 4_656
O81 K7 O10 91.8(11) . 4_656
O68 K7 O10 65.6(6) 4_646 4_656
O69 K7 O10 82.0(6) 4_656 4_656
O5 K7 O82 70.4(10) . .
O65 K7 O82 78.4(10) 4_656 .
O35 K7 O82 126.6(11) 4_656 .
O81 K7 O82 69.6(14) . .
O68 K7 O82 124.3(11) 4_646 .
O69 K7 O82 124.0(11) 4_656 .
O10 K7 O82 152.8(10) 4_656 .
O5 K7 W10 141.4(5) . 4_656
O65 K7 W10 70.2(5) 4_656 4_656
O35 K7 W10 28.0(4) 4_656 4_656
O81 K7 W10 112.9(11) . 4_656
O68 K7 W10 87.2(6) 4_646 4_656
O69 K7 W10 72.0(5) 4_656 4_656
O10 K7 W10 26.3(3) 4_656 4_656
O82 K7 W10 146.0(10) . 4_656
O5 K7 K9 137.3(6) . 7_657
O65 K7 K9 51.1(7) 4_656 7_657
O35 K7 K9 79.9(5) 4_656 7_657
O81 K7 K9 55.7(10) . 7_657
O68 K7 K9 80.2(6) 4_646 7_657
O69 K7 K9 124.6(6) 4_656 7_657
O10 K7 K9 42.6(3) 4_656 7_657
O82 K7 K9 110.9(9) . 7_657
W10 K7 K9 57.7(2) 4_656 7_657
O5 K7 K1 94.3(5) . 4_646
O65 K7 K1 114.2(7) 4_656 4_646
O35 K7 K1 74.8(4) 4_656 4_646
O81 K7 K1 96.1(10) . 4_646
O68 K7 K1 34.4(5) 4_646 4_646
O69 K7 K1 61.9(6) 4_656 4_646
O10 K7 K1 36.8(3) 4_656 4_646
O82 K7 K1 158.7(10) . 4_646
W10 K7 K1 53.56(16) 4_656 4_646
K9 K7 K1 70.0(3) 7_657 4_646
O5 K7 K4 77.4(5) . 4_656
O65 K7 K4 110.2(7) 4_656 4_656
O35 K7 K4 62.3(4) 4_656 4_656
O81 K7 K4 160.8(10) . 4_656
O68 K7 K4 110.6(5) 4_646 4_656
O69 K7 K4 37.2(5) 4_656 4_656
O10 K7 K4 107.3(4) 4_656 4_656
O82 K7 K4 93.0(10) . 4_656
W10 K7 K4 86.1(2) 4_656 4_656
K9 K7 K4 142.3(3) 7_657 4_656
K1 K7 K4 98.14(19) 4_646 4_656
O2 K8 O77 133.5(11) 5_656 .
O2 K8 O16 154.3(7) 5_656 .
O77 K8 O16 71.4(10) . .
O2 K8 O74 80.3(8) 5_656 2_646
O77 K8 O74 105.2(11) . 2_646
O16 K8 O74 100.8(8) . 2_646
O2 K8 O43 115.3(6) 5_656 .
O77 K8 O43 79.5(9) . .
O16 K8 O43 56.0(5) . .
O74 K8 O43 154.2(9) 2_646 .
O2 K8 O6 77.8(6) 5_656 .
O77 K8 O6 78.2(9) . .
O16 K8 O6 106.6(6) . .
O74 K8 O6 151.8(8) 2_646 .
O43 K8 O6 53.7(5) . .
O2 K8 O75 76.2(6) 5_656 2_646
O77 K8 O75 135.6(10) . 2_646
O16 K8 O75 79.9(6) . 2_646
O74 K8 O75 113.1(9) 2_646 2_646
O43 K8 O75 56.3(5) . 2_646
O6 K8 O75 78.5(6) . 2_646
O2 K8 W16 139.7(6) 5_656 .
O77 K8 W16 74.6(9) . .
O16 K8 W16 25.5(3) . .
O74 K8 W16 125.2(8) 2_646 .
O43 K8 W16 30.5(3) . .
O6 K8 W16 82.9(4) . .
O75 K8 W16 65.4(4) 2_646 .
O2 K8 W6 95.8(5) 5_656 .
O77 K8 W6 77.5(9) . .
O16 K8 W6 82.7(4) . .
O74 K8 W6 176.1(7) 2_646 .
O43 K8 W6 28.4(3) . .
O6 K8 W6 25.3(3) . .
O75 K8 W6 65.6(5) 2_646 .
W16 K8 W6 58.01(17) . .
O2 K8 K2 100.4(5) 5_656 2_646
O77 K8 K2 126.0(10) . 2_646
O16 K8 K2 54.7(4) . 2_646
O74 K8 K2 83.4(8) 2_646 2_646
O43 K8 K2 73.9(4) . 2_646
O6 K8 K2 117.8(5) . 2_646
O75 K8 K2 42.7(4) 2_646 2_646
W16 K8 K2 58.82(19) . 2_646
W6 K8 K2 97.3(3) . 2_646
O64 K9 O4 127.3(9) 6_566 .
O64 K9 O10 68.6(8) 6_566 6_556
O4 K9 O10 159.2(7) . 6_556
O64 K9 O30 76.0(8) 6_566 6_556
O4 K9 O30 112.4(6) . 6_556
O10 K9 O30 54.3(5) 6_556 6_556
O64 K9 O65 133.2(9) 6_566 6_556
O4 K9 O65 79.3(6) . 6_556
O10 K9 O65 79.9(6) 6_556 6_556
O30 K9 O65 57.4(5) 6_556 6_556
O64 K9 O3 74.8(8) 6_566 6_556
O4 K9 O3 72.1(5) . 6_556
O10 K9 O3 103.7(6) 6_556 6_556
O30 K9 O3 53.0(4) 6_556 6_556
O65 K9 O3 80.3(6) 6_556 6_556
O64 K9 O79 103.8(11) 6_566 .
O4 K9 O79 86.5(9) . .
O10 K9 O79 103.6(10) 6_556 .
O30 K9 O79 156.9(10) 6_556 .
O65 K9 O79 117.0(10) 6_556 .
O3 K9 O79 149.9(9) 6_556 .
O64 K9 O81 146.8(11) 6_566 7_657
O4 K9 O81 80.4(9) . 7_657
O10 K9 O81 90.5(9) 6_556 7_657
O30 K9 O81 113.3(9) 6_556 7_657
O65 K9 O81 62.4(10) 6_556 7_657
O3 K9 O81 137.1(9) 6_556 7_657
O79 K9 O81 54.8(12) . 7_657
O64 K9 W10 69.4(7) 6_566 6_556
O4 K9 W10 140.3(6) . 6_556
O10 K9 W10 24.3(3) 6_556 6_556
O30 K9 W10 30.0(3) 6_556 6_556
O65 K9 W10 67.8(4) 6_556 6_556
O3 K9 W10 80.8(4) 6_556 6_556
O79 K9 W10 127.7(9) . 6_556
O81 K9 W10 102.1(9) 7_657 6_556
O64 K9 W3 73.6(7) 6_566 6_556
O4 K9 W3 91.0(5) . 6_556
O10 K9 W3 80.5(4) 6_556 6_556
O30 K9 W3 28.3(3) 6_556 6_556
O65 K9 W3 67.5(5) 6_556 6_556
O3 K9 W3 24.7(3) 6_556 6_556
O79 K9 W3 174.2(9) . 6_556
O81 K9 W3 129.9(9) 7_657 6_556
W10 K9 W3 56.71(18) 6_556 6_556
O64 K9 K7 122.2(7) 6_566 7_657
O4 K9 K7 109.4(5) . 7_657
O10 K9 K7 53.7(5) 6_556 7_657
O30 K9 K7 72.8(4) 6_556 7_657
O65 K9 K7 42.9(4) 6_556 7_657
O3 K9 K7 118.0(5) 6_556 7_657
O79 K9 K7 88.7(9) . 7_657
O81 K9 K7 43.2(8) 7_657 7_657
W10 K9 K7 59.3(2) 6_556 7_657
W3 K9 K7 97.1(3) 6_556 7_657
O64 K9 K6 34.8(7) 6_566 .
O4 K9 K6 95.3(5) . .
O10 K9 K6 95.2(5) 6_556 .
O30 K9 K6 73.3(4) 6_556 .
O65 K9 K6 122.3(6) 6_556 .
O3 K9 K6 44.7(4) 6_556 .
O79 K9 K6 119.9(9) . .
O81 K9 K6 173.1(9) 7_657 .
W10 K9 K6 84.6(3) 6_556 .
W3 K9 K6 55.1(2) 6_556 .
K7 K9 K6 143.7(3) 7_657 .

loop_
_geom_bond_atom_site_label_1
_geom_bond_atom_site_label_2
_geom_bond_distance
_geom_bond_site_symmetry_2
W1 O1 1.721(15) .
W1 O26 1.817(15) .
W1 O27 1.882(15) .
W1 O22 1.992(15) 2_656
W1 O20 2.015(15) .
W1 O18 2.245(13) .
W1 K3 3.665(6) 6_556
W2 O2 1.726(16) .
W2 O21 1.886(17) .
W2 O20 1.910(16) 2_656
W2 O29 1.928(14) .
W2 O28 1.935(15) .
W2 O18 2.247(14) 2_656
W3 O3 1.728(15) .
W3 O31 1.883(14) 2_656
W3 O22 1.902(15) .
W3 O30 1.924(14) .
W3 O21 1.961(15) .
W3 O18 2.254(15) 2_656
W3 K6 3.896(9) 6
W3 K9 3.978(15) 6
W4 O4 1.732(17) .
W4 O38 1.792(16) .
W4 O39 1.892(16) .
W4 O23 1.978(15) .
W4 O25 2.024(15) .
W4 O19 2.256(14) .
W4 K3 3.657(6) 6_556
W5 O5 1.724(17) .
W5 O25 1.866(16) .
W5 O40 1.909(17) .
W5 O24 1.910(17) 2_656
W5 O41 1.948(14) .
W5 O19 2.264(14) .
W6 O6 1.729(17) .
W6 O23 1.897(16) 2_656
W6 O43 1.898(15) .
W6 O42 1.918(14) 2_656
W6 O24 1.929(16) .
W6 O19 2.250(16) 2_656
W6 K8 3.919(13) .
W7 O7 1.708(18) .
W7 O32 1.853(16) .
W7 O51 1.916(14) .
W7 O27 1.968(15) 2_656
W7 O33 1.975(16) .
W7 F3 2.216(13) .
W7 K5 3.867(9) .
W8 O8 1.705(15) .
W8 O28 1.901(14) .
W8 O34 1.903(16) .
W8 O33 1.910(17) .
W8 O52 1.936(15) .
W8 F3 2.242(12) .
W8 K1 3.844(5) .
W9 O9 1.726(14) .
W9 O53 1.888(13) .
W9 O34 1.890(16) .
W9 O29 1.911(14) .
W9 O35 1.923(18) .
W9 F2 2.224(12) 2_656
W9 K4 3.704(7) .
W10 O10 1.724(15) .
W10 O36 1.864(14) .
W10 O30 1.904(13) .
W10 O54 1.917(14) .
W10 O35 1.934(17) .
W10 F2 2.221(12) 2_656
W10 K9 3.792(10) 6
W10 K7 3.857(9) 4_646
W10 K1 3.870(5) 1_545
W11 O11 1.742(16) .
W11 O37 1.878(16) .
W11 O55 1.892(14) .
W11 O31 1.951(14) .
W11 O36 1.966(14) 2_656
W11 F1 2.172(12) .
W11 K6 3.796(8) 5_657
W11 K5 3.807(9) 2_646
W11 K2 3.896(7) 1_545
W12 O12 1.743(17) .
W12 O44 1.828(16) .
W12 O51 1.938(14) .
W12 O39 1.952(15) .
W12 O45 1.979(17) .
W12 F5 2.214(12) .
W12 K5 3.843(9) .
W13 O13 1.699(16) .
W13 O45 1.876(18) .
W13 O52 1.883(14) .
W13 O46 1.889(14) .
W13 O40 1.922(15) .
W13 F5 2.229(12) .
W13 K1 3.808(5) .
W14 O14 1.720(15) .
W14 O41 1.892(14) .
W14 O47 1.920(17) .
W14 O46 1.926(14) .
W14 O53 1.949(13) .
W14 F4 2.207(11) .
W14 K4 3.846(8) .
W15 O15 1.729(15) .
W15 O48 1.862(15) .
W15 O54 1.906(14) .
W15 O42 1.910(14) .
W15 O47 1.977(16) .
W15 F4 2.197(12) .
W15 K1 3.946(5) 1_545
W16 O16 1.757(15) .
W16 O49 1.857(16) .
W16 O55 1.927(14) .
W16 O43 1.929(14) .
W16 O48 1.971(15) 2_656
W16 F6 2.177(12) 2_656
W16 W18 3.237(6) 2_656
W16 K8 3.782(10) .
W16 K2 3.849(7) 2_646
W16 K5 3.869(9) 2_646
W17 O50 1.853(17) 2_656
W17 O17 1.894(17) .
W17 O37 1.987(19) .
W17 O32 2.002(16) 2_656
W17 O26 2.081(17) .
W17 F1 2.217(13) .
W17 K3 3.846(9) 6_556
Mn18 O44 1.80(3) .
Mn18 O17 1.90(3) .
Mn18 O50 1.95(3) .
Mn18 O38 2.05(3) .
Mn18 O49 2.25(3) 2_656
Mn18 F6 2.26(3) .
Mn18 K3 3.77(3) 6_556
Mn17 O32 1.76(3) 2_656
Mn17 O17 1.88(3) .
Mn17 O50 1.93(3) 2_656
Mn17 O26 2.03(3) .
Mn17 O37 2.24(3) .
Mn17 F1 2.30(3) .
Mn17 K3 3.79(3) 6_556
W18 O50 1.889(18) .
W18 O17 1.904(18) .
W18 O49 1.999(18) 2_656
W18 O44 2.048(18) .
W18 O38 2.109(17) .
W18 F6 2.194(14) .
W18 W16 3.237(6) 2_656
W18 K3 3.810(10) 6_556
Na1 F2 2.228(14) .
Na1 F6 2.251(14) 2_656
Na1 F1 2.253(14) .
Na1 F5 2.262(14) 2_656
Na1 F3 2.270(14) 2_656
Na1 F4 2.281(13) 2_656
F2 W10 2.221(12) 2_656
F2 W9 2.224(12) 2_656
F3 Na1 2.270(14) 2_656
F4 Na1 2.282(13) 2_656
F5 Na1 2.262(14) 2_656
F6 W16 2.177(12) 2_656
F6 Na1 2.251(14) 2_656
O1 K6 2.724(17) .
O1 K3 2.925(17) 6_556
O2 K8 2.698(18) 5_656
O3 K3 2.657(15) .
O3 K6 3.098(19) 6
O3 K9 3.15(2) 6
O4 K9 2.707(19) .
O4 K3 2.967(19) 6_556
O5 K7 2.64(2) .
O6 K8 3.11(2) .
O7 K5 2.94(2) .
O8 K1 2.838(16) .
O9 K4 2.681(16) .
O10 K9 2.724(18) 6
O10 K1 2.792(17) 1_545
O10 K7 3.24(2) 4_646
O11 K5 2.762(18) 2_646
O11 K6 2.791(17) 5_657
O11 K2 3.378(19) 1_545
O12 K5 2.85(2) .
O13 K4 2.720(18) 4_656
O13 K1 2.792(17) .
O14 K1 2.840(16) 4_646
O14 K4 2.867(17) .
O15 K4 2.696(16) 4_646
O15 K1 2.898(16) 1_545
O16 K8 2.754(19) .
O16 K5 2.852(19) 2_646
O16 K2 3.326(19) 2_646
O17 K3 2.815(16) 6_556
O18 W2 2.247(14) 2_656
O18 W3 2.254(15) 2_656
O19 W6 2.250(15) 2_656
O20 W2 1.910(16) 2_656
O22 W1 1.992(15) 2_656
O23 W6 1.897(16) 2_656
O24 W5 1.910(16) 2_656
O26 K3 2.845(16) 6_556
O27 W7 1.968(15) 2_656
O30 K9 3.117(19) 6
O31 W3 1.883(14) 2_656
O31 K6 3.056(17) 5_657
O32 Mn17 1.76(3) 2_656
O32 W17 2.002(16) 2_656
O35 K7 2.731(19) 4_646
O36 W11 1.966(14) 2_656
O37 K2 2.724(17) 1_545
O38 K3 2.811(17) 6_556
O42 W6 1.918(14) 2_656
O43 K8 3.089(19) .
O48 W16 1.971(15) 2_656
O49 W18 1.999(18) 2_656
O49 Mn18 2.25(3) 2_656
O49 K2 2.682(17) 2_646
O50 W17 1.853(17) 2_656
O50 Mn17 1.93(3) 2_656
O51 K5 3.122(17) .
O52 K1 3.150(16) .
O53 K4 3.046(15) .
O54 K1 3.268(15) 1_545
O55 K5 3.133(17) 2_646
O61 K2 3.354(7) 2_646
O61 K2 3.354(7) 1_545
O61 K5 3.37(3) 2_646
O61 K5 3.37(3) 1_545
O63 K2 2.84(3) .
O63 K5 2.99(3) .
O63 K5 3.00(3) 2_656
O64 K9 2.62(3) 6_565
O64 K6 2.70(3) 6_565
O65 K7 2.73(2) 4_646
O65 K9 3.12(3) 6
O66 K1 2.99(2) 1_545
O66 K5 3.35(2) 1_545
O68 K1 2.75(2) .
O68 K7 2.90(3) 4_656
O69 K7 2.96(2) 4_646
O69 K4 3.03(3) .
O71 K2 2.73(2) .
O71 K6 3.20(3) 5_667
O71 K3 3.34(3) 6_566
O72 K3 2.84(3) .
O73 K6 2.95(3) .
O74 K8 2.94(4) 2_666
O75 K2 2.75(2) .
O75 K8 3.21(3) 2_666
O75 K3 3.43(3) 6_566
O76 K2 2.62(3) .
O76 K6 3.12(4) 5_667
O77 K8 2.72(4) .
O78 K4 2.76(5) 3_445
O79 K9 3.32(6) .
O81 K7 2.77(5) .
O81 K9 3.34(5) 7_657
O82 K7 3.26(6) .
K1 O10 2.791(17) 1_565
K1 O14 2.840(16) 4_656
K1 O15 2.898(16) 1_565
K1 O66 2.99(2) 1_565
K1 O54 3.268(15) 1_565
K1 W10 3.870(5) 1_565
K2 O49 2.682(17) 2_666
K2 O37 2.724(17) 1_565
K2 O16 3.327(19) 2_666
K2 O61 3.354(7) 1_565
K2 O11 3.378(19) 1_565
K2 W16 3.849(7) 2_666
K2 K6 3.867(12) 5_667
K2 W11 3.896(7) 1_565
K3 O38 2.811(17) 6
K3 O17 2.815(16) 6
K3 O26 2.845(16) 6
K3 O1 2.925(17) 6
K3 O4 2.967(19) 6
K3 O71 3.34(3) 6_565
K3 O75 3.43(3) 6_565
K3 W4 3.657(6) 6
K3 W1 3.665(6) 6
K3 Mn18 3.77(3) 6
K4 O15 2.696(16) 4_656
K4 O13 2.720(17) 4_646
K4 O78 2.76(5) 3
K4 K1 4.073(8) 4_646
K4 K7 4.798(14) 4_646
K5 O11 2.762(18) 2_666
K5 O16 2.852(19) 2_666
K5 O63 3.00(3) 2_656
K5 O55 3.133(17) 2_666
K5 O66 3.35(2) 1_565
K5 O61 3.37(3) 1_565
K5 W11 3.807(9) 2_666
K6 O64 2.70(3) 6_566
K6 O11 2.791(17) 5_657
K6 O31 3.056(17) 5_657
K6 O3 3.098(19) 6_556
K6 O76 3.12(4) 5_667
K6 O71 3.20(3) 5_667
K6 W11 3.796(8) 5_657
K6 K2 3.867(12) 5_667
K6 W3 3.896(9) 6_556
K6 K3 4.381(11) 6_556
K7 O65 2.73(2) 4_656
K7 O35 2.731(19) 4_656
K7 O68 2.90(3) 4_646
K7 O69 2.96(2) 4_656
K7 O10 3.24(2) 4_656
K7 W10 3.857(9) 4_656
K7 K9 3.999(17) 7_657
K7 K1 4.603(13) 4_646
K7 K4 4.798(14) 4_656
K8 O2 2.698(18) 5_656
K8 O74 2.94(4) 2_646
K8 O75 3.21(3) 2_646
K8 K2 4.043(14) 2_646
K9 O64 2.62(3) 6_566
K9 O10 2.724(18) 6_556
K9 O30 3.117(19) 6_556
K9 O65 3.12(3) 6_556
K9 O3 3.15(2) 6_556
K9 O81 3.34(5) 7_657
K9 W10 3.792(10) 6_556
K9 W3 3.978(15) 6_556
K9 K7 3.999(17) 7_657

loop_
_geom_torsion_atom_site_label_1
_geom_torsion_atom_site_label_2
_geom_torsion_atom_site_label_3
_geom_torsion_atom_site_label_4
_geom_torsion
_geom_torsion_site_symmetry_1
_geom_torsion_site_symmetry_4
O26 W1 O1 K6 -130.9(14) . .
O27 W1 O1 K6 133.9(14) . .
O22 W1 O1 K6 -40.8(15) 2_656 .
O20 W1 O1 K6 44.1(15) . .
O18 W1 O1 K6 4(4) . .
K3 W1 O1 K6 -129.9(17) 6_556 .
O26 W1 O1 K3 -1.0(8) . 6_556
O27 W1 O1 K3 -96.2(7) . 6_556
O22 W1 O1 K3 89.1(6) 2_656 6_556
O20 W1 O1 K3 174.0(6) . 6_556
O18 W1 O1 K3 134(2) . 6_556
O21 W2 O2 K8 41.9(17) . 5_656
O20 W2 O2 K8 -51.0(17) 2_656 5_656
O29 W2 O2 K8 130.6(15) . 5_656
O28 W2 O2 K8 -142.4(15) . 5_656
O31 W3 O3 K3 132.9(13) 2_656 .
O22 W3 O3 K3 39.5(15) . .
O30 W3 O3 K3 -137.9(13) . .
O21 W3 O3 K3 -51.0(14) . .
K6 W3 O3 K3 128.6(16) 6 .
K9 W3 O3 K3 -137.9(17) 6 .
O31 W3 O3 K6 4.3(7) 2_656 6
O22 W3 O3 K6 -89.1(6) . 6
O30 W3 O3 K6 93.5(6) . 6
O21 W3 O3 K6 -179.6(6) . 6
K9 W3 O3 K6 93.5(7) 6 6
O31 W3 O3 K9 -89.2(7) 2_656 6
O22 W3 O3 K9 177.4(6) . 6
O30 W3 O3 K9 0.0(7) . 6
O21 W3 O3 K9 86.9(7) . 6
K6 W3 O3 K9 -93.5(7) 6 6
O38 W4 O4 K9 130.6(15) . .
O39 W4 O4 K9 -134.0(14) . .
O23 W4 O4 K9 38.5(16) . .
O25 W4 O4 K9 -46.8(16) . .
O19 W4 O4 K9 -8(4) . .
K3 W4 O4 K9 128.9(18) 6_556 .
O38 W4 O4 K3 1.7(8) . 6_556
O39 W4 O4 K3 97.1(7) . 6_556
O23 W4 O4 K3 -90.4(7) . 6_556
O25 W4 O4 K3 -175.7(6) . 6_556
O19 W4 O4 K3 -137(2) . 6_556
O25 W5 O5 K7 -165(3) . .
O40 W5 O5 K7 -71(3) . .
O24 W5 O5 K7 101(3) 2_656 .
O41 W5 O5 K7 15(3) . .
O23 W6 O6 K8 92.0(7) 2_656 .
O43 W6 O6 K8 -0.3(8) . .
O42 W6 O6 K8 -88.7(7) 2_656 .
O24 W6 O6 K8 -176.0(7) . .
O32 W7 O7 K5 102.5(8) . .
O51 W7 O7 K5 9.4(8) . .
O27 W7 O7 K5 -168.6(7) 2_656 .
O33 W7 O7 K5 -81.5(8) . .
F3 W7 O7 K5 -89(4) . .
O28 W8 O8 K1 177.2(7) . .
O34 W8 O8 K1 -95.7(8) . .
O33 W8 O8 K1 84.7(8) . .
O52 W8 O8 K1 -7.9(8) . .
O53 W9 O9 K4 7.4(9) . .
O34 W9 O9 K4 98.3(9) . .
O29 W9 O9 K4 -173.8(8) . .
O35 W9 O9 K4 -85.1(9) . .
O36 W10 O10 K9 87.2(9) . 6
O30 W10 O10 K9 -0.8(9) . 6
O54 W10 O10 K9 179.5(8) . 6
O35 W10 O10 K9 -89.7(9) . 6
K7 W10 O10 K9 -86.3(8) 4_646 6
K1 W10 O10 K9 169.8(15) 1_545 6
O36 W10 O10 K1 -82.6(9) . 1_545
O30 W10 O10 K1 -170.6(8) . 1_545
O54 W10 O10 K1 9.7(9) . 1_545
O35 W10 O10 K1 100.4(9) . 1_545
K9 W10 O10 K1 -169.8(15) 6 1_545
K7 W10 O10 K1 103.8(9) 4_646 1_545
O36 W10 O10 K7 173.6(5) . 4_646
O30 W10 O10 K7 85.6(6) . 4_646
O54 W10 O10 K7 -94.1(6) . 4_646
O35 W10 O10 K7 -3.4(7) . 4_646
K9 W10 O10 K7 86.3(8) 6 4_646
K1 W10 O10 K7 -103.8(9) 1_545 4_646
O37 W11 O11 K5 -91.4(9) . 2_646
O55 W11 O11 K5 4.8(9) . 2_646
O31 W11 O11 K5 177.3(8) . 2_646
O36 W11 O11 K5 93.6(8) 2_656 2_646
K6 W11 O11 K5 -176.1(13) 5_657 2_646
K2 W11 O11 K5 -98.7(8) 1_545 2_646
O37 W11 O11 K6 84.7(8) . 5_657
O55 W11 O11 K6 -179.1(8) . 5_657
O31 W11 O11 K6 -6.6(8) . 5_657
O36 W11 O11 K6 -90.3(8) 2_656 5_657
K5 W11 O11 K6 176.1(13) 2_646 5_657
K2 W11 O11 K6 77.4(7) 1_545 5_657
O37 W11 O11 K2 7.3(6) . 1_545
O55 W11 O11 K2 103.5(6) . 1_545
O31 W11 O11 K2 -84.0(5) . 1_545
O36 W11 O11 K2 -167.7(5) 2_656 1_545
K6 W11 O11 K2 -77.4(7) 5_657 1_545
K5 W11 O11 K2 98.7(8) 2_646 1_545
O44 W12 O12 K5 -100.5(8) . .
O51 W12 O12 K5 -8.6(8) . .
O39 W12 O12 K5 168.9(7) . .
O45 W12 O12 K5 79.8(8) . .
F5 W12 O12 K5 78(3) . .
O45 W13 O13 K4 70.2(18) . 4_656
O52 W13 O13 K4 163.7(17) . 4_656
O46 W13 O13 K4 -106.6(17) . 4_656
O40 W13 O13 K4 -20.9(18) . 4_656
K1 W13 O13 K4 155(2) . 4_656
O45 W13 O13 K1 -84.7(8) . .
O52 W13 O13 K1 8.8(9) . .
O46 W13 O13 K1 98.6(8) . .
O40 W13 O13 K1 -175.8(8) . .
O41 W14 O14 K1 45.6(16) . 4_646
O47 W14 O14 K1 -47.3(16) . 4_646
O46 W14 O14 K1 134.0(15) . 4_646
O53 W14 O14 K1 -137.9(15) . 4_646
K4 W14 O14 K1 -131.1(19) . 4_646
O41 W14 O14 K4 176.7(7) . .
O47 W14 O14 K4 83.9(8) . .
O46 W14 O14 K4 -94.9(7) . .
O53 W14 O14 K4 -6.8(8) . .
O48 W15 O15 K4 -128.8(15) . 4_646
O54 W15 O15 K4 140.3(15) . 4_646
O42 W15 O15 K4 -38.8(16) . 4_646
O47 W15 O15 K4 50.4(16) . 4_646
K1 W15 O15 K4 148(2) 1_545 4_646
O48 W15 O15 K1 83.1(8) . 1_545
O54 W15 O15 K1 -7.9(8) . 1_545
O42 W15 O15 K1 173.1(7) . 1_545
O47 W15 O15 K1 -97.8(7) . 1_545
O49 W16 O16 K8 -89.5(9) . .
O55 W16 O16 K8 175.9(8) . .
O43 W16 O16 K8 4.4(9) . .
O48 W16 O16 K8 88.8(8) 2_656 .
W18 W16 O16 K8 -91.4(9) 2_656 .
K2 W16 O16 K8 -83.5(7) 2_646 .
K5 W16 O16 K8 -179.3(13) 2_646 .
O49 W16 O16 K5 89.8(8) . 2_646
O55 W16 O16 K5 -4.8(9) . 2_646
O43 W16 O16 K5 -176.3(8) . 2_646
O48 W16 O16 K5 -91.9(8) 2_656 2_646
W18 W16 O16 K5 88.0(9) 2_656 2_646
K8 W16 O16 K5 179.3(13) . 2_646
K2 W16 O16 K5 95.8(8) 2_646 2_646
O49 W16 O16 K2 -5.9(6) . 2_646
O55 W16 O16 K2 -100.5(6) . 2_646
O43 W16 O16 K2 88.0(6) . 2_646
O48 W16 O16 K2 172.3(5) 2_656 2_646
W18 W16 O16 K2 -7.8(9) 2_656 2_646
K8 W16 O16 K2 83.5(7) . 2_646
K5 W16 O16 K2 -95.8(8) 2_646 2_646
O32 Mn17 O17 W18 -108(2) 2_656 .
O50 Mn17 O17 W18 -9(3) 2_656 .
O26 Mn17 O17 W18 158.2(18) . .
O37 Mn17 O17 W18 75(2) . .
F1 Mn17 O17 W18 79(5) . .
K3 Mn17 O17 W18 164(3) 6_556 .
O32 Mn17 O17 K3 87.6(16) 2_656 6_556
O50 Mn17 O17 K3 -173.4(9) 2_656 6_556
O26 Mn17 O17 K3 -5.8(11) . 6_556
O37 Mn17 O17 K3 -88.9(10) . 6_556
F1 Mn17 O17 K3 -85(4) . 6_556
O50 W17 O17 Mn18 -16(2) 2_656 .
O37 W17 O17 Mn18 79(2) . .
O32 W17 O17 Mn18 -108(2) 2_656 .
O26 W17 O17 Mn18 168(2) . .
K3 W17 O17 Mn18 164(3) 6_556 .
O50 W17 O17 K3 -179.8(7) 2_656 6_556
O37 W17 O17 K3 -84.4(8) . 6_556
O32 W17 O17 K3 88.1(8) 2_656 6_556
O26 W17 O17 K3 4.1(7) . 6_556
O44 Mn18 O17 W17 108(2) . .
O50 Mn18 O17 W17 10(2) . .
O38 Mn18 O17 W17 -159.9(18) . .
O49 Mn18 O17 W17 -76(2) 2_656 .
F6 Mn18 O17 W17 -78(5) . .
K3 Mn18 O17 W17 -164(2) 6_556 .
O44 Mn18 O17 K3 -88.1(15) . 6_556
O50 Mn18 O17 K3 173.7(9) . 6_556
O38 Mn18 O17 K3 3.9(10) . 6_556
O49 Mn18 O17 K3 87.5(10) 2_656 6_556
F6 Mn18 O17 K3 85(4) . 6_556
O2 W2 O21 W3 -172.9(9) . .
O20 W2 O21 W3 -71.6(9) 2_656 .
O29 W2 O21 W3 87.3(9) . .
O28 W2 O21 W3 19(2) . .
O18 W2 O21 W3 1.6(8) 2_656 .
O5 W5 O25 W4 -174.8(10) . .
O40 W5 O25 W4 82.8(9) . .
O24 W5 O25 W4 -74.2(9) 2_656 .
O41 W5 O25 W4 3(2) . .
O19 W5 O25 W4 -2.5(8) . .
O1 W1 O26 Mn17 -123.1(18) . .
O27 W1 O26 Mn17 -20.0(18) . .
O22 W1 O26 Mn17 139.5(18) 2_656 .
O20 W1 O26 Mn17 73(3) . .
O18 W1 O26 Mn17 67.6(18) . .
K3 W1 O26 Mn17 -124(2) 6_556 .
O1 W1 O26 W17 -131.6(16) . .
O27 W1 O26 W17 -28.5(16) . .
O22 W1 O26 W17 131.0(16) 2_656 .
O20 W1 O26 W17 65(3) . .
O18 W1 O26 W17 59.0(16) . .
K3 W1 O26 W17 -132.7(18) 6_556 .
O1 W1 O26 K3 1.0(8) . 6_556
O27 W1 O26 K3 104.1(6) . 6_556
O22 W1 O26 K3 -96.3(6) 2_656 6_556
O20 W1 O26 K3 -162.8(19) . 6_556
O18 W1 O26 K3 -168.3(6) . 6_556
O1 W1 O27 W7 125.6(15) . 2_656
O26 W1 O27 W7 23.5(15) . 2_656
O22 W1 O27 W7 -70(2) 2_656 2_656
O20 W1 O27 W7 -138.3(15) . 2_656
O18 W1 O27 W7 -66.0(15) . 2_656
K3 W1 O27 W7 72.6(15) 6_556 2_656
O7 W7 O32 Mn17 116(3) . 2_656
O51 W7 O32 Mn17 -145(3) . 2_656
O27 W7 O32 Mn17 21(3) 2_656 2_656
O33 W7 O32 Mn17 -53(4) . 2_656
F3 W7 O32 Mn17 -62(3) . 2_656
K5 W7 O32 Mn17 163(3) . 2_656
O7 W7 O32 W17 123(2) . 2_656
O51 W7 O32 W17 -138(2) . 2_656
O27 W7 O32 W17 28(2) 2_656 2_656
O33 W7 O32 W17 -46(3) . 2_656
F3 W7 O32 W17 -55(2) . 2_656
K5 W7 O32 W17 170.1(19) . 2_656
O9 W9 O34 W8 107(2) . .
O53 W9 O34 W8 -157(2) . .
O29 W9 O34 W8 11(2) . .
O35 W9 O34 W8 -65(3) . .
F2 W9 O34 W8 -73(2) 2_656 .
K4 W9 O34 W8 150(2) . .
O10 W10 O36 W11 -116(2) . 2_656
O30 W10 O36 W11 -21(2) . 2_656
O54 W10 O36 W11 146(2) . 2_656
O35 W10 O36 W11 56(3) . 2_656
F2 W10 O36 W11 63(2) 2_656 2_656
K9 W10 O36 W11 -75(2) 6 2_656
K7 W10 O36 W11 -100(2) 4_646 2_656
K1 W10 O36 W11 -156(2) 1_545 2_656
O11 W11 O37 W17 177.8(8) . .
O55 W11 O37 W17 80.2(9) . .
O31 W11 O37 W17 -86.2(8) . .
O36 W11 O37 W17 -16(2) 2_656 .
F1 W11 O37 W17 -3.0(7) . .
K6 W11 O37 W17 -139.3(7) 5_657 .
K5 W11 O37 W17 135.6(7) 2_646 .
K2 W11 O37 W17 -172.2(13) 1_545 .
O11 W11 O37 Mn17 179.9(11) . .
O55 W11 O37 Mn17 82.4(11) . .
O31 W11 O37 Mn17 -84.0(11) . .
O36 W11 O37 Mn17 -14(2) 2_656 .
F1 W11 O37 Mn17 -0.9(10) . .
K6 W11 O37 Mn17 -137.2(10) 5_657 .
K5 W11 O37 Mn17 137.7(10) 2_646 .
K2 W11 O37 Mn17 -170.1(15) 1_545 .
O11 W11 O37 K2 -10.0(8) . 1_545
O55 W11 O37 K2 -107.5(7) . 1_545
O31 W11 O37 K2 86.1(7) . 1_545
O36 W11 O37 K2 156.1(15) 2_656 1_545
F1 W11 O37 K2 169.3(8) . 1_545
K6 W11 O37 K2 32.9(6) 5_657 1_545
K5 W11 O37 K2 -52.2(6) 2_646 1_545
O4 W4 O38 Mn18 125.6(19) . .
O39 W4 O38 Mn18 21.6(19) . .
O23 W4 O38 Mn18 -135.9(19) . .
O25 W4 O38 Mn18 -63(3) . .
O19 W4 O38 Mn18 -64.1(19) . .
K3 W4 O38 Mn18 127(2) 6_556 .
O4 W4 O38 W18 134.0(17) . .
O39 W4 O38 W18 30.1(18) . .
O23 W4 O38 W18 -127.4(17) . .
O25 W4 O38 W18 -54(3) . .
O19 W4 O38 W18 -55.6(17) . .
K3 W4 O38 W18 136(2) 6_556 .
O4 W4 O38 K3 -1.8(9) . 6_556
O39 W4 O38 K3 -105.8(7) . 6_556
O23 W4 O38 K3 96.7(7) . 6_556
O25 W4 O38 K3 170.0(19) . 6_556
O19 W4 O38 K3 168.5(6) . 6_556
O4 W4 O39 W12 -123.2(17) . .
O38 W4 O39 W12 -20.5(17) . .
O23 W4 O39 W12 76(2) . .
O25 W4 O39 W12 140.8(17) . .
O19 W4 O39 W12 68.8(16) . .
K3 W4 O39 W12 -68.3(17) 6_556 .
O14 W14 O41 W5 122.8(18) . .
O47 W14 O41 W5 -137.9(18) . .
O46 W14 O41 W5 19.1(18) . .
O53 W14 O41 W5 -43(4) . .
F4 W14 O41 W5 -65.6(18) . .
K4 W14 O41 W5 126.6(14) . .
O6 W6 O43 W16 -128(2) . .
O23 W6 O43 W16 133(2) 2_656 .
O42 W6 O43 W16 -27(2) 2_656 .
O24 W6 O43 W16 41(3) . .
O19 W6 O43 W16 59(2) 2_656 .
K8 W6 O43 W16 -128(2) . .
O6 W6 O43 K8 0.3(8) . .
O23 W6 O43 K8 -99.1(6) 2_656 .
O42 W6 O43 K8 101.4(6) 2_656 .
O24 W6 O43 K8 169.4(15) . .
O19 W6 O43 K8 -172.3(6) 2_656 .
O17 Mn18 O44 W12 119(3) . .
O50 Mn18 O44 W12 -144(2) . .
O38 Mn18 O44 W12 25(3) . .
O49 Mn18 O44 W12 -49(6) 2_656 .
F6 Mn18 O44 W12 -59(3) . .
K3 Mn18 O44 W12 71(3) 6_556 .
O12 W12 O44 Mn18 -121(3) . .
O51 W12 O44 Mn18 142(3) . .
O39 W12 O44 Mn18 -24(3) . .
O45 W12 O44 Mn18 58(3) . .
F5 W12 O44 Mn18 60(3) . .
K5 W12 O44 Mn18 -166(3) . .
O12 W12 O44 W18 -126.3(19) . .
O51 W12 O44 W18 136.3(19) . .
O39 W12 O44 W18 -29.1(19) . .
O45 W12 O44 W18 53(3) . .
F5 W12 O44 W18 54.0(19) . .
K5 W12 O44 W18 -171.7(17) . .
O13 W13 O45 W12 179.8(9) . .
O52 W13 O45 W12 82.1(9) . .
O46 W13 O45 W12 -8(2) . .
O40 W13 O45 W12 -83.0(9) . .
F5 W13 O45 W12 -0.3(7) . .
K1 W13 O45 W12 137.7(8) . .
O13 W13 O46 W14 112(2) . .
O45 W13 O46 W14 -60(3) . .
O52 W13 O46 W14 -151(2) . .
O40 W13 O46 W14 16.2(19) . .
F5 W13 O46 W14 -67.2(19) . .
K1 W13 O46 W14 155.7(18) . .
O15 W15 O48 W16 110.6(19) . 2_656
O54 W15 O48 W16 -152.5(19) . 2_656
O42 W15 O48 W16 13.9(19) . 2_656
O47 W15 O48 W16 -67(3) . 2_656
F4 W15 O48 W16 -69.3(19) . 2_656
K1 W15 O48 W16 152.3(18) 1_545 2_656
O16 W16 O49 W18 -177.5(9) . 2_656
O55 W16 O49 W18 -80.5(9) . 2_656
O43 W16 O49 W18 85.2(9) . 2_656
O48 W16 O49 W18 7(2) 2_656 2_656
F6 W16 O49 W18 2.5(7) 2_656 2_656
K8 W16 O49 W18 139.7(7) . 2_656
K2 W16 O49 W18 174.3(13) 2_646 2_656
K5 W16 O49 W18 -134.1(7) 2_646 2_656
O16 W16 O49 Mn18 -179.6(11) . 2_656
O55 W16 O49 Mn18 -82.6(11) . 2_656
O43 W16 O49 Mn18 83.1(11) . 2_656
O48 W16 O49 Mn18 5(2) 2_656 2_656
F6 W16 O49 Mn18 0.4(10) 2_656 2_656
K8 W16 O49 Mn18 137.6(10) . 2_656
K2 W16 O49 Mn18 172.2(15) 2_646 2_656
K5 W16 O49 Mn18 -136.2(10) 2_646 2_656
O16 W16 O49 K2 8.1(9) . 2_646
O55 W16 O49 K2 105.2(8) . 2_646
O43 W16 O49 K2 -89.1(8) . 2_646
O48 W16 O49 K2 -166.9(13) 2_656 2_646
F6 W16 O49 K2 -171.9(8) 2_656 2_646
W18 W16 O49 K2 -174.3(13) 2_656 2_646
K8 W16 O49 K2 -34.6(7) . 2_646
K5 W16 O49 K2 51.5(7) 2_646 2_646
O17 W18 O50 Mn17 125(3) . 2_656
O49 W18 O50 Mn17 -136(3) 2_656 2_656
O44 W18 O50 Mn17 25(3) . 2_656
F6 W18 O50 Mn17 -63(3) . 2_656
W16 W18 O50 Mn17 -105(3) 2_656 2_656
K3 W18 O50 Mn17 125(2) 6_556 2_656
O13 W13 O52 W8 119(3) . .
O45 W13 O52 W8 -140(3) . .
O46 W13 O52 W8 16(3) . .
O40 W13 O52 W8 -43(5) . .
F5 W13 O52 W8 -69(3) . .
K1 W13 O52 W8 126(3) . .
O13 W13 O52 K1 -7.2(7) . .
O45 W13 O52 K1 93.9(6) . .
O46 W13 O52 K1 -109.7(6) . .
O40 W13 O52 K1 -169(2) . .
F5 W13 O52 K1 164.8(5) . .
O9 W9 O53 W14 125(2) . .
O34 W9 O53 W14 19(2) . .
O29 W9 O53 W14 -50(4) . .
O35 W9 O53 W14 -136(2) . .
F2 W9 O53 W14 -64(2) 2_656 .
K4 W9 O53 W14 131(2) . .
O9 W9 O53 K4 -6.0(7) . .
O34 W9 O53 K4 -111.3(6) . .
O29 W9 O53 K4 179(3) . .
O35 W9 O53 K4 93.5(6) . .
F2 W9 O53 K4 165.5(5) 2_656 .
O11 W11 O55 W16 132(3) . .
O37 W11 O55 W16 -129(3) . .
O31 W11 O55 W16 -17(5) . .
O36 W11 O55 W16 31(3) 2_656 .
F1 W11 O55 W16 -53(3) . .
K6 W11 O55 W16 131(3) 5_657 .
K5 W11 O55 W16 136(3) 2_646 .
K2 W11 O55 W16 -168(3) 1_545 .
O11 W11 O55 K5 -3.9(7) . 2_646
O37 W11 O55 K5 95.6(7) . 2_646
O31 W11 O55 K5 -153(2) . 2_646
O36 W11 O55 K5 -104.8(6) 2_656 2_646
F1 W11 O55 K5 171.2(5) . 2_646
K6 W11 O55 K5 -4.9(9) 5_657 2_646
K2 W11 O55 K5 56.7(5) 1_545 2_646
